data_7126429
loop_
_publ_author_name
'Liu, Shuai'
'Deng, Youmei'
'Xu, Feng'

_publ_section_title
;
 An inorganic-organic hybrid Mn<sup>III</sup>{Mn}<sub>2</sub> cluster
 consisting of rare Lindqvist-like Mn<sub>6</sub> subunits with high
 proton conductivity.
;
_journal_issue 45
_journal_name_full 'Chemical communications (Cambridge, England)'
_journal_page_first 6066
_journal_page_last 6069
_journal_paper_doi 10.1039/d0cc01827a
_journal_volume 56
_journal_year 2020
_chemical_formula_sum 'C19.99 H28.37 K1.15 Mn3.25 Na O15.73'
_chemical_formula_weight 766.76
_space_group_crystal_system monoclinic
_space_group_IT_number 15
_space_group_name_Hall '-C 2yc'
_space_group_name_H-M_alt 'C 1 2/c 1'
_atom_sites_solution_hydrogens geom
_atom_sites_solution_primary direct
_atom_sites_solution_secondary difmap
_audit_creation_method SHELXL-2016/6
_audit_update_record
;
2020-01-06 deposited with the CCDC.	2020-04-21 downloaded from the CCDC.
;
_cell_angle_alpha 90
_cell_angle_beta 112.915(5)
_cell_angle_gamma 90
_cell_formula_units_Z 16
_cell_length_a 24.928(2)
_cell_length_b 24.515(2)
_cell_length_c 25.527(2)
_cell_measurement_reflns_used 1383
_cell_measurement_temperature 150(2)
_cell_measurement_theta_max 28.26
_cell_measurement_theta_min 2.34
_cell_volume 14369(2)
_computing_cell_refinement 'Bruker SAINT'
_computing_data_collection 'Bruker APEX2'
_computing_data_reduction 'Bruker SAINT'
_computing_molecular_graphics 'Bruker SHELXTL'
_computing_publication_material 'Bruker SHELXTL'
_computing_structure_refinement 'SHELXL-2016/6 (Sheldrick, 2016)'
_computing_structure_solution 'SHELXT 2014/5 (Sheldrick, 2014)'
_diffrn_ambient_temperature 150(2)
_diffrn_measured_fraction_theta_full 0.999
_diffrn_measured_fraction_theta_max 0.997
_diffrn_measurement_device_type 'Bruker APEX-II CCD'
_diffrn_measurement_method '\f and \w scans'
_diffrn_radiation_type MoK\a
_diffrn_radiation_wavelength 0.71073
_diffrn_reflns_av_R_equivalents 0.1030
_diffrn_reflns_av_unetI/netI 0.0590
_diffrn_reflns_Laue_measured_fraction_full 0.999
_diffrn_reflns_Laue_measured_fraction_max 0.997
_diffrn_reflns_limit_h_max 33
_diffrn_reflns_limit_h_min -33
_diffrn_reflns_limit_k_max 32
_diffrn_reflns_limit_k_min -32
_diffrn_reflns_limit_l_max 33
_diffrn_reflns_limit_l_min -34
_diffrn_reflns_number 152177
_diffrn_reflns_point_group_measured_fraction_full 0.999
_diffrn_reflns_point_group_measured_fraction_max 0.997
_diffrn_reflns_theta_full 25.242
_diffrn_reflns_theta_max 28.302
_diffrn_reflns_theta_min 2.337
_diffrn_source ' fine-focus sealed tube'
_exptl_absorpt_coefficient_mu 1.325
_exptl_absorpt_correction_type multi-scan
_exptl_absorpt_process_details 'J. Appl. Cryst. 48 (2015) 3-10'
_exptl_crystal_colour 'dark brown'
_exptl_crystal_density_diffrn 1.418
_exptl_crystal_density_meas ?
_exptl_crystal_density_method 'not measured'
_exptl_crystal_description rod-shaped
_exptl_crystal_F_000 6211
_exptl_crystal_size_max 0.200
_exptl_crystal_size_mid 0.180
_exptl_crystal_size_min 0.120
_exptl_transmission_factor_max 0.853
_exptl_transmission_factor_min 0.768
_refine_diff_density_max 1.748
_refine_diff_density_min -0.744
_refine_diff_density_rms 0.161
_refine_ls_extinction_method none
_refine_ls_goodness_of_fit_ref 1.030
_refine_ls_hydrogen_treatment constr
_refine_ls_matrix_type full
_refine_ls_number_parameters 802
_refine_ls_number_reflns 17838
_refine_ls_number_restraints 0
_refine_ls_restrained_S_all 1.030
_refine_ls_R_factor_all 0.0905
_refine_ls_R_factor_gt 0.0722
_refine_ls_shift/su_max 0.001
_refine_ls_shift/su_mean 0.000
_refine_ls_structure_factor_coef Fsqd
_refine_ls_weighting_details 'w=1/[\s^2^(Fo^2^)+(0.1496P)^2^+72.7901P] where P=(Fo^2^+2Fc^2^)/3'
_refine_ls_weighting_scheme calc
_refine_ls_wR_factor_gt 0.2330
_refine_ls_wR_factor_ref 0.2519
_reflns_Friedel_coverage 0.000
_reflns_number_gt 13682
_reflns_number_total 17838
_reflns_threshold_expression 'I > 2\s(I)'
_cod_data_source_file d0cc01827a2.cif
_cod_data_source_block 001_a_sq
_cod_depositor_comments
;
The following automatic conversions were performed:

data item '_exptl_crystal_density_meas' value 'not measured' was
changed to '?' -- the value is perceived as not measured.

Automatic conversion script
Id: cif_fix_values 7556 2019-12-06 15:28:31Z antanas 

 Adding full bibliography for 7126429.cif.
;
_cod_original_sg_symbol_H-M 'C 2/c'
_cod_database_code 7126429
_shelx_shelxl_version_number 2016/6
_shelx_space_group_comment
;
The symmetry employed for this shelxl refinement is uniquely defined
by the following loop, which should always be used as a source of
symmetry information in preference to the above space-group names.
They are only intended as comments.
;
_shelx_estimated_absorpt_t_min 0.778
_shelx_estimated_absorpt_t_max 0.857

loop_
_space_group_symop_operation_xyz
'x, y, z'
'-x, y, -z+1/2'
'x+1/2, y+1/2, z'
'-x+1/2, y+1/2, -z+1/2'
'-x, -y, -z'
'x, -y, z-1/2'
'-x+1/2, -y+1/2, -z'
'x+1/2, -y+1/2, z-1/2'

loop_
_atom_site_label
_atom_site_type_symbol
_atom_site_fract_x
_atom_site_fract_y
_atom_site_fract_z
_atom_site_U_iso_or_equiv
_atom_site_adp_type
_atom_site_occupancy
_atom_site_site_symmetry_order
_atom_site_calc_flag
_atom_site_refinement_flags_posn
_atom_site_refinement_flags_adp
_atom_site_refinement_flags_occupancy
_atom_site_disorder_assembly
_atom_site_disorder_group
Mn01 Mn 0.61222(3) 0.59059(2) 0.63230(3) 0.02619(15) Uani 1 1 d . . . . .
Mn02 Mn 0.64049(3) 0.59779(3) 0.52178(3) 0.02777(16) Uani 1 1 d . . . . .
Mn03 Mn 0.68304(3) 0.69259(3) 0.61407(3) 0.02982(16) Uani 1 1 d . . . . .
Mn04 Mn 0.77495(3) 0.60964(3) 0.59560(3) 0.03185(17) Uani 1 1 d . . . . .
Mn05 Mn 0.70463(3) 0.50996(3) 0.61536(3) 0.03202(17) Uani 1 1 d . . . . .
Mn06 Mn 0.500000 0.69749(4) 0.750000 0.0333(2) Uani 1 2 d S T P . .
Mn07 Mn 0.74738(3) 0.60368(3) 0.70775(3) 0.03282(17) Uani 1 1 d . . . . .
K1 K 0.87130(18) 0.50990(14) 0.69132(18) 0.0411(8) Uiso 0.375 1 d . . P . .
K2 K 0.8934(4) 0.3457(4) 0.7584(4) 0.0453(19) Uiso 0.125 1 d . . P . .
K3 K 0.8852(4) 0.3764(4) 0.5947(4) 0.046(2) Uiso 0.125 1 d . . P . .
K4 K 0.8753(5) 0.3226(4) 0.7407(4) 0.048(2) Uiso 0.125 1 d . . P . .
K5 K 0.8712(3) 0.5121(2) 0.7089(3) 0.0443(12) Uiso 0.275 1 d . . P . .
K6 K 0.8459(7) 0.5091(5) 0.6905(6) 0.048(3) Uiso 0.1 1 d . . P . .
K7 K 0.63973(16) 0.70561(15) 0.73668(16) 0.0322(10) Uiso 0.375 1 d . . P . .
K008 K 0.8911(5) 0.5363(4) 0.8006(4) 0.051(2) Uiso 0.125 1 d . . P . .
K8 K 0.64820(10) 0.69726(9) 0.74427(9) 0.0317(6) Uiso 0.625 1 d . . P . .
K9 K 0.9117(10) 0.4119(9) 0.5766(9) 0.041(4) Uiso 0.05 1 d . . P . .
Na0A Na 0.70135(9) 0.69938(7) 0.48487(9) 0.0383(4) Uani 1 1 d . . . . .
Na09 Na 0.56909(8) 0.48283(7) 0.53823(7) 0.0323(4) Uani 1 1 d . . . . .
O1 O 0.63371(14) 0.67698(12) 0.52858(14) 0.0319(6) Uani 1 1 d . . . . .
O00H O 0.62753(15) 0.51260(12) 0.63278(13) 0.0336(7) Uani 1 1 d . . . . .
O00I O 0.48473(14) 0.49440(13) 0.55929(13) 0.0345(7) Uani 1 1 d . . . . .
O00J O 0.73604(14) 0.68270(13) 0.69801(14) 0.0353(7) Uani 1 1 d . . . . .
O00K O 0.66666(16) 0.59529(13) 0.71161(14) 0.0379(7) Uani 1 1 d . . . . .
O00L O 0.72050(16) 0.60792(13) 0.51477(15) 0.0392(7) Uani 1 1 d . . . . .
O00M O 0.53246(15) 0.63646(13) 0.70692(14) 0.0355(7) Uani 1 1 d . . . . .
O00N O 0.58815(16) 0.59271(14) 0.43584(15) 0.0392(7) Uani 1 1 d . . . . .
O00O O 0.65415(16) 0.51964(14) 0.52770(15) 0.0384(7) Uani 1 1 d . . . . .
O00P O 0.67547(16) 0.77770(14) 0.60237(16) 0.0419(8) Uani 1 1 d . . . . .
O00Q O 0.81422(15) 0.61021(14) 0.67913(17) 0.0427(8) Uani 1 1 d . . . . .
O00R O 0.77733(15) 0.53048(14) 0.59610(16) 0.0419(8) Uani 1 1 d . . . . .
O00S O 0.69344(14) 0.59822(14) 0.61282(16) 0.0408(8) Uani 1 1 d . . . . .
O00T O 0.70139(17) 0.79215(14) 0.50812(17) 0.0456(9) Uani 1 1 d . . . . .
O00U O 0.75148(15) 0.52452(15) 0.70208(15) 0.0423(8) Uani 1 1 d . . . . .
O00V O 0.46818(18) 0.75814(15) 0.79506(17) 0.0481(9) Uani 1 1 d . . . . .
O00W O 0.58626(17) 0.70598(17) 0.81583(16) 0.0487(9) Uani 1 1 d . . . . .
O00X O 0.62677(18) 0.66160(15) 0.40494(16) 0.0474(9) Uani 1 1 d . . . . .
O00Y O 0.62386(17) 0.40353(15) 0.5639(2) 0.0523(10) Uani 1 1 d . . . . .
O00Z O 0.71541(17) 0.42701(16) 0.61663(18) 0.0491(9) Uani 1 1 d . . . . .
O2 O 0.57181(13) 0.58703(12) 0.54821(13) 0.0305(6) Uani 1 1 d . . . . .
O01C O 0.5737(2) 0.7710(3) 0.8714(2) 0.0861(17) Uani 1 1 d . . . . .
O3 O 0.75897(14) 0.68780(12) 0.59628(14) 0.0331(7) Uani 1 1 d . . . . .
O4 O 0.60926(14) 0.66952(12) 0.62875(13) 0.0318(6) Uani 1 1 d . . . . .
O5 O 0.53216(14) 0.57398(13) 0.64352(14) 0.0333(7) Uani 1 1 d . . . . .
O6 O 0.9156(2) 0.5735(3) 0.6317(3) 0.104(2) Uani 1 1 d . . . . .
O7 O 0.8336(2) 0.4086(2) 0.6658(3) 0.0814(16) Uani 1 1 d . . . . .
O8 O 1.0005(9) 0.4136(9) 0.6804(9) 0.073(5) Uiso 0.25 1 d . . P . .
O10 O 0.9649(8) 0.4560(10) 0.6879(12) 0.073(8) Uani 0.2 1 d . . P . .
O010 O 0.6605(2) 0.79322(18) 0.68058(19) 0.0574(11) Uani 1 1 d . . . . .
O011 O 0.84667(17) 0.62638(15) 0.5715(2) 0.0522(10) Uani 1 1 d . . . . .
O012 O 0.80000(18) 0.60550(17) 0.79304(19) 0.0543(10) Uani 1 1 d . . . . .
O013 O 0.7478(2) 0.66083(19) 0.82344(18) 0.0587(11) Uani 1 1 d . . . . .
C1 C 0.8991(3) 0.6100(4) 0.5946(4) 0.075(2) Uani 1 1 d . . . . .
C2 C 0.6886(11) 0.7472(10) 0.9503(10) 0.052(5) Uiso 0.25 1 d . . P . .
H2A H 0.662646 0.756997 0.966755 0.062 Uiso 0.25 1 calc R U P . .
H2B H 0.728315 0.745562 0.972426 0.062 Uiso 0.25 1 calc R U P . .
C01A C 0.6666(2) 0.8095(2) 0.6381(2) 0.0428(11) Uani 1 1 d . . . . .
C01B C 0.8054(2) 0.72281(19) 0.6301(2) 0.0376(10) Uani 1 1 d . . . . .
H01A H 0.791158 0.760075 0.625084 0.045 Uiso 1 1 calc R U . . .
H01B H 0.836289 0.720757 0.616091 0.045 Uiso 1 1 calc R U . . .
C01D C 0.5900(3) 0.6260(2) 0.3970(2) 0.0450(12) Uani 1 1 d . . . . .
C01E C 0.6284(2) 0.4796(2) 0.6796(2) 0.0408(11) Uani 1 1 d . . . . .
H01C H 0.635509 0.441991 0.672356 0.049 Uiso 1 1 calc R U . . .
H01D H 0.590407 0.481243 0.681619 0.049 Uiso 1 1 calc R U . . .
C01F C 0.4762(2) 0.7130(2) 0.5001(2) 0.0454(12) Uani 1 1 d . . . . .
H01F H 0.447396 0.695422 0.511963 0.054 Uiso 1 1 calc R U . . .
C01H C 0.6631(3) 0.5556(2) 0.7512(2) 0.0450(12) Uani 1 1 d . . . . .
H01E H 0.624496 0.557160 0.751991 0.054 Uiso 1 1 calc R U . . .
H01G H 0.690954 0.564902 0.788911 0.054 Uiso 1 1 calc R U . . .
C01I C 0.6746(3) 0.4935(2) 0.4888(2) 0.0463(12) Uani 1 1 d . . . . .
H01H H 0.646241 0.499522 0.450485 0.056 Uiso 1 1 calc R U . . .
H01I H 0.676393 0.454542 0.495884 0.056 Uiso 1 1 calc R U . . .
C01J C 0.7828(3) 0.5013(2) 0.5493(3) 0.0478(12) Uani 1 1 d . . . . .
C01K C 0.8308(2) 0.7098(2) 0.6934(2) 0.0397(10) Uani 1 1 d . . . . .
C01L C 0.6748(3) 0.4970(2) 0.7374(2) 0.0436(11) Uani 1 1 d . . . . .
C01M C 0.8561(2) 0.6525(2) 0.7051(3) 0.0476(13) Uani 1 1 d . . . . .
H01J H 0.887224 0.649775 0.691353 0.057 Uiso 1 1 calc R U . . .
H01K H 0.873037 0.646673 0.745895 0.057 Uiso 1 1 calc R U . . .
C01N C 0.7365(3) 0.4908(2) 0.7406(2) 0.0500(13) Uani 1 1 d . . . . .
H01L H 0.763248 0.498960 0.779135 0.060 Uiso 1 1 calc R U . . .
H01M H 0.742483 0.452928 0.733151 0.060 Uiso 1 1 calc R U . . .
C01O C 0.7334(3) 0.5726(2) 0.4765(2) 0.0448(12) Uani 1 1 d . . . . .
H01N H 0.770974 0.582674 0.476358 0.054 Uiso 1 1 calc R U . . .
H01O H 0.704394 0.578109 0.438380 0.054 Uiso 1 1 calc R U . . .
C01P C 0.7347(2) 0.5125(2) 0.4917(2) 0.0432(11) Uani 1 1 d . . . . .
C01R C 0.6751(3) 0.3920(2) 0.5917(3) 0.0496(13) Uani 1 1 d . . . . .
C01S C 0.7925(3) 0.6364(3) 0.8302(3) 0.0524(14) Uani 1 1 d . . . . .
C01T C 0.6683(3) 0.4604(3) 0.7843(2) 0.0574(16) Uani 1 1 d . . . . .
H01P H 0.697119 0.472245 0.820593 0.069 Uiso 1 1 calc R U . . .
H01Q H 0.630324 0.467675 0.784958 0.069 Uiso 1 1 calc R U . . .
C01U C 0.7468(3) 0.4783(2) 0.4460(3) 0.0581(16) Uani 1 1 d . . . . .
H01U H 0.713039 0.485611 0.410699 0.070 Uiso 1 1 calc R U . . .
C01V C 0.8814(2) 0.7506(3) 0.7234(3) 0.0583(16) Uani 1 1 d . . . . .
H01V H 0.866700 0.787871 0.713379 0.070 Uiso 1 1 calc R U . . .
C01W C 0.4477(3) 0.5809(3) 0.6632(3) 0.073(2) Uani 1 1 d . . . . .
H01R H 0.436629 0.593580 0.693633 0.087 Uiso 1 1 calc R U . . .
H01S H 0.444355 0.541511 0.660778 0.087 Uiso 1 1 calc R U . . .
C01X C 0.6049(3) 0.7378(3) 0.8580(3) 0.0607(16) Uani 1 1 d . . . . .
C01Y C 0.8454(3) 0.6426(4) 0.8854(3) 0.079(2) Uani 1 1 d . . . . .
H01T H 0.874208 0.664401 0.878088 0.094 Uiso 1 1 calc R U . . .
H01W H 0.862179 0.606794 0.897518 0.094 Uiso 1 1 calc R U . . .
C3 C 0.4733(7) 0.7715(7) 0.5097(8) 0.063(4) Uani 0.4 1 d . . P . .
H3A H 0.458635 0.795203 0.478974 0.076 Uiso 0.4 1 calc R U P . .
H3B H 0.486243 0.785028 0.546654 0.076 Uiso 0.4 1 calc R U P . .
C02A C 0.7979(4) 0.4921(4) 0.4315(4) 0.070(2) Uani 0.8 1 d . . P . .
H02A H 0.795193 0.472484 0.398033 0.106 Uiso 0.8 1 calc R U P . .
H02B H 0.833261 0.482092 0.462647 0.106 Uiso 0.8 1 calc R U P . .
H02C H 0.798161 0.530582 0.424681 0.106 Uiso 0.8 1 calc R U P . .
C02B C 0.4506(5) 0.7132(5) 0.4350(5) 0.066(3) Uani 0.6 1 d . . P . .
H02D H 0.432911 0.678559 0.421126 0.100 Uiso 0.6 1 calc R U P . .
H02E H 0.481184 0.719800 0.421661 0.100 Uiso 0.6 1 calc R U P . .
H02F H 0.421862 0.741503 0.421242 0.100 Uiso 0.6 1 calc R U P . .
C4 C 0.6571(17) 0.9049(16) 0.6598(17) 0.042(8) Uiso 0.135 1 d . . P . .
H4A H 0.630717 0.933570 0.638728 0.050 Uiso 0.135 1 calc R U P . .
H4AB H 0.694454 0.921248 0.682078 0.050 Uiso 0.135 1 calc R U P . .
C5 C 0.9462(6) 0.6401(6) 0.5785(6) 0.147(5) Uiso 1 1 d . . . . .
H5A H 0.959299 0.614553 0.557013 0.176 Uiso 1 1 calc R U . . .
H5AB H 0.926615 0.669580 0.552879 0.176 Uiso 1 1 calc R U . . .
C6 C 0.9125(6) 0.7483(7) 0.7798(6) 0.052(3) Uani 0.4 1 d . . P . .
H6A H 0.952827 0.744816 0.793740 0.063 Uiso 0.4 1 calc R U P . .
H6B H 0.893737 0.750292 0.804879 0.063 Uiso 0.4 1 calc R U P . .
C7 C 0.9362(5) 0.7456(6) 0.7159(6) 0.076(4) Uani 0.6 1 d . . P . .
H7A H 0.960869 0.776040 0.733506 0.113 Uiso 0.6 1 calc R U P . .
H7B H 0.928659 0.745060 0.676015 0.113 Uiso 0.6 1 calc R U P . .
H7C H 0.955300 0.712332 0.733150 0.113 Uiso 0.6 1 calc R U P . .
C8 C 0.4829(11) 0.6402(10) 0.3395(10) 0.046(5) Uiso 0.225 1 d . . P . .
H8A H 0.452767 0.637188 0.302129 0.068 Uiso 0.225 1 calc R U P . .
H8B H 0.487078 0.677627 0.351381 0.068 Uiso 0.225 1 calc R U P . .
H8C H 0.472778 0.618566 0.365664 0.068 Uiso 0.225 1 calc R U P . .
C9 C 0.4064(9) 0.6103(12) 0.6009(11) 0.056(7) Uani 0.225 1 d . . P . .
H9A H 0.365949 0.604363 0.593341 0.084 Uiso 0.225 1 calc R U P . .
H9B H 0.415444 0.594507 0.570929 0.084 Uiso 0.225 1 calc R U P . .
H9C H 0.414110 0.648765 0.602901 0.084 Uiso 0.225 1 calc R U P . .
C10 C 0.994(2) 0.661(2) 0.619(2) 0.055(12) Uiso 0.115 1 d . . P . .
H10A H 1.019730 0.674269 0.602517 0.083 Uiso 0.115 1 calc R U P . .
H10B H 1.012792 0.633488 0.646770 0.083 Uiso 0.115 1 calc R U P . .
H10C H 0.982579 0.690790 0.637413 0.083 Uiso 0.115 1 calc R U P . .
C11 C 0.746(2) 0.4152(19) 0.453(2) 0.091(13) Uiso 0.2 1 d . . P . .
H11A H 0.753506 0.397720 0.422950 0.137 Uiso 0.2 1 calc R U P . .
H11B H 0.708120 0.404139 0.451157 0.137 Uiso 0.2 1 calc R U P . .
H11C H 0.774978 0.404755 0.489018 0.137 Uiso 0.2 1 calc R U P . .
C014 C 0.52237(19) 0.62098(18) 0.52108(19) 0.0321(9) Uani 1 1 d . . . . .
H01X H 0.492519 0.611184 0.534911 0.039 Uiso 1 1 calc R U . . .
H01Y H 0.506981 0.613713 0.480530 0.039 Uiso 1 1 calc R U . . .
C015 C 0.5086(2) 0.59907(18) 0.6727(2) 0.0332(9) Uani 1 1 d . . . . .
C016 C 0.5776(2) 0.70166(18) 0.5049(2) 0.0354(9) Uani 1 1 d . . . . .
H01Z H 0.560842 0.694237 0.464335 0.042 Uiso 1 1 calc R U . . .
H010 H 0.582271 0.740863 0.509645 0.042 Uiso 1 1 calc R U . . .
C017 C 0.5348(2) 0.68261(18) 0.5306(2) 0.0333(9) Uani 1 1 d . . . . .
C018 C 0.5563(2) 0.69646(18) 0.5944(2) 0.0352(9) Uani 1 1 d . . . . .
H011 H 0.562121 0.735559 0.599123 0.042 Uiso 1 1 calc R U . . .
H012 H 0.526259 0.686518 0.607976 0.042 Uiso 1 1 calc R U . . .
C019 C 0.7852(2) 0.7179(2) 0.7199(2) 0.0404(11) Uani 1 1 d . . . . .
H013 H 0.804094 0.712185 0.760677 0.049 Uiso 1 1 calc R U . . .
H014 H 0.771702 0.755355 0.713845 0.049 Uiso 1 1 calc R U . . .
C021 C 0.6741(4) 0.3999(3) 0.7807(4) 0.081(2) Uani 1 1 d . . . . .
H02G H 0.673054 0.383117 0.814268 0.121 Uiso 1 1 calc R U . . .
H02H H 0.710454 0.391542 0.777749 0.121 Uiso 1 1 calc R U . . .
H02I H 0.642566 0.386245 0.747807 0.121 Uiso 1 1 calc R U . . .
C022 C 0.6960(4) 0.3324(3) 0.5985(3) 0.073(2) Uani 1 1 d . . . . .
H02J H 0.665634 0.309530 0.572224 0.088 Uiso 1 1 calc R U . . .
H02K H 0.730055 0.329465 0.589094 0.088 Uiso 1 1 calc R U . . .
C024 C 0.5437(4) 0.6185(4) 0.3384(4) 0.087(2) Uiso 1 1 d . . . . .
H02L H 0.540380 0.580258 0.327751 0.104 Uiso 1 1 calc R U . . .
H02M H 0.553481 0.639018 0.310829 0.104 Uiso 1 1 calc R U . . .
C026 C 0.7108(4) 0.3128(4) 0.6581(4) 0.045(2) Uiso 0.575 1 d . . P . .
H02N H 0.728991 0.277573 0.662775 0.068 Uiso 0.575 1 calc R U P . .
H02O H 0.675882 0.310075 0.665280 0.068 Uiso 0.575 1 calc R U P . .
H02P H 0.737086 0.338078 0.684348 0.068 Uiso 0.575 1 calc R U P . .
C027 C 0.6633(5) 0.8689(3) 0.6240(4) 0.097(3) Uani 1 1 d . . . . .
H02Q H 0.698436 0.878312 0.618355 0.116 Uiso 1 1 calc R U . . .
H02R H 0.630937 0.873818 0.587721 0.116 Uiso 1 1 calc R U . . .
C028 C 0.6691(4) 0.7356(4) 0.8956(4) 0.095(3) Uiso 1 1 d . . . . .
H028 H 0.695576 0.725889 0.879677 0.113 Uiso 1 1 calc R U . . .
C029 C 0.8339(5) 0.6688(5) 0.9344(5) 0.046(3) Uiso 0.45 1 d . . P . .
H02S H 0.870211 0.673992 0.966204 0.069 Uiso 0.45 1 calc R U P . .
H02T H 0.809184 0.645419 0.945322 0.069 Uiso 0.45 1 calc R U P . .
H02U H 0.815220 0.703443 0.922381 0.069 Uiso 0.45 1 calc R U P . .

loop_
_atom_site_aniso_label
_atom_site_aniso_U_11
_atom_site_aniso_U_22
_atom_site_aniso_U_33
_atom_site_aniso_U_23
_atom_site_aniso_U_13
_atom_site_aniso_U_12
Mn01 0.0273(3) 0.0252(3) 0.0301(3) -0.0024(2) 0.0155(3) -0.0066(2)
Mn02 0.0291(3) 0.0253(3) 0.0338(3) 0.0001(2) 0.0176(3) -0.0047(2)
Mn03 0.0267(3) 0.0327(3) 0.0336(3) 0.0000(3) 0.0156(3) -0.0076(2)
Mn04 0.0296(3) 0.0267(3) 0.0447(4) 0.0004(3) 0.0203(3) -0.0035(2)
Mn05 0.0312(3) 0.0274(3) 0.0403(4) 0.0027(3) 0.0169(3) -0.0018(2)
Mn06 0.0396(5) 0.0315(5) 0.0358(5) 0.000 0.0224(4) 0.000
Mn07 0.0292(3) 0.0293(3) 0.0410(4) -0.0002(3) 0.0147(3) -0.0067(3)
Na0A 0.0438(10) 0.0322(9) 0.0503(11) 0.0012(8) 0.0307(9) -0.0077(8)
Na09 0.0338(9) 0.0309(8) 0.0345(9) -0.0030(7) 0.0160(7) -0.0051(7)
O1 0.0364(16) 0.0282(14) 0.0399(17) 0.0038(12) 0.0244(14) 0.0013(12)
O00H 0.0447(18) 0.0283(15) 0.0309(15) 0.0013(12) 0.0179(14) -0.0093(13)
O00I 0.0388(17) 0.0330(16) 0.0368(17) -0.0050(13) 0.0201(14) -0.0102(13)
O00J 0.0324(16) 0.0353(16) 0.0412(17) -0.0092(13) 0.0176(14) -0.0118(13)
O00K 0.0474(19) 0.0346(16) 0.0351(17) -0.0018(13) 0.0198(15) -0.0101(14)
O00L 0.049(2) 0.0326(16) 0.0434(18) -0.0007(14) 0.0261(16) -0.0028(14)
O00M 0.0393(17) 0.0372(16) 0.0375(16) -0.0080(13) 0.0233(14) -0.0080(14)
O00N 0.0421(18) 0.0396(17) 0.0416(18) 0.0003(14) 0.0227(15) -0.0083(14)
O00O 0.0446(19) 0.0352(16) 0.0444(18) -0.0111(14) 0.0272(16) -0.0114(14)
O00P 0.0443(19) 0.0362(17) 0.055(2) -0.0039(15) 0.0294(17) -0.0036(15)
O00Q 0.0295(16) 0.0345(17) 0.059(2) 0.0036(15) 0.0117(16) -0.0019(13)
O00R 0.0400(18) 0.0362(17) 0.054(2) -0.0014(15) 0.0236(16) 0.0049(14)
O00S 0.0352(18) 0.0389(18) 0.059(2) -0.0033(15) 0.0298(17) -0.0074(14)
O00T 0.055(2) 0.0335(17) 0.067(2) 0.0011(16) 0.045(2) -0.0057(15)
O00U 0.0399(18) 0.0401(18) 0.047(2) 0.0127(15) 0.0166(16) -0.0015(15)
O00V 0.061(2) 0.0392(19) 0.054(2) -0.0063(16) 0.0329(19) 0.0030(17)
O00W 0.048(2) 0.059(2) 0.0409(19) -0.0091(17) 0.0194(17) -0.0047(18)
O00X 0.063(2) 0.0441(19) 0.0430(19) 0.0002(15) 0.0296(18) -0.0159(18)
O00Y 0.045(2) 0.0363(18) 0.073(3) 0.0028(18) 0.021(2) 0.0010(16)
O00Z 0.048(2) 0.0404(19) 0.059(2) 0.0062(17) 0.0200(18) 0.0017(16)
O2 0.0320(15) 0.0269(14) 0.0325(15) -0.0025(12) 0.0127(13) -0.0017(12)
O01C 0.066(3) 0.104(4) 0.080(4) -0.040(3) 0.019(3) 0.002(3)
O3 0.0307(15) 0.0274(14) 0.0438(17) 0.0006(13) 0.0172(14) -0.0058(12)
O4 0.0383(16) 0.0274(14) 0.0312(15) -0.0041(12) 0.0151(13) -0.0009(12)
O5 0.0358(16) 0.0341(15) 0.0387(16) -0.0084(13) 0.0239(14) -0.0103(13)
O6 0.051(3) 0.100(5) 0.147(6) 0.008(4) 0.024(3) 0.027(3)
O7 0.071(3) 0.073(3) 0.089(4) 0.029(3) 0.018(3) 0.009(3)
O10 0.022(8) 0.069(14) 0.12(2) -0.044(14) 0.022(10) 0.007(9)
O010 0.072(3) 0.053(2) 0.062(3) -0.0055(19) 0.043(2) -0.005(2)
O011 0.045(2) 0.0415(19) 0.087(3) -0.0002(19) 0.043(2) -0.0013(16)
O012 0.047(2) 0.050(2) 0.059(2) 0.0053(19) 0.0131(19) -0.0096(18)
O013 0.061(3) 0.061(3) 0.047(2) -0.0083(19) 0.0129(19) -0.007(2)
C1 0.049(4) 0.079(5) 0.112(6) -0.020(5) 0.047(4) -0.007(4)
C01A 0.043(3) 0.033(2) 0.057(3) -0.007(2) 0.025(2) -0.004(2)
C01B 0.033(2) 0.030(2) 0.054(3) -0.0013(19) 0.022(2) -0.0102(18)
C01D 0.054(3) 0.046(3) 0.038(3) 0.000(2) 0.021(2) -0.009(2)
C01E 0.053(3) 0.034(2) 0.039(2) 0.0038(19) 0.023(2) -0.014(2)
C01F 0.041(3) 0.044(3) 0.049(3) 0.005(2) 0.015(2) 0.009(2)
C01H 0.058(3) 0.049(3) 0.032(2) -0.001(2) 0.022(2) -0.020(2)
C01I 0.060(3) 0.037(2) 0.053(3) -0.013(2) 0.035(3) -0.005(2)
C01J 0.050(3) 0.041(3) 0.064(3) -0.006(2) 0.034(3) 0.005(2)
C01K 0.032(2) 0.034(2) 0.052(3) -0.005(2) 0.016(2) -0.0108(18)
C01L 0.051(3) 0.043(3) 0.037(2) 0.008(2) 0.017(2) -0.009(2)
C01M 0.029(2) 0.040(3) 0.067(4) 0.002(2) 0.011(2) -0.007(2)
C01N 0.056(3) 0.045(3) 0.043(3) 0.014(2) 0.012(2) -0.006(2)
C01O 0.060(3) 0.040(3) 0.049(3) -0.005(2) 0.038(3) -0.001(2)
C01P 0.047(3) 0.039(2) 0.052(3) -0.006(2) 0.028(2) -0.001(2)
C01R 0.056(3) 0.036(3) 0.061(3) 0.004(2) 0.027(3) 0.006(2)
C01S 0.047(3) 0.052(3) 0.050(3) 0.007(3) 0.010(3) -0.010(3)
C01T 0.075(4) 0.056(3) 0.042(3) 0.011(2) 0.023(3) -0.021(3)
C01U 0.082(4) 0.047(3) 0.069(4) -0.009(3) 0.055(4) 0.000(3)
C01V 0.038(3) 0.046(3) 0.084(4) -0.012(3) 0.017(3) -0.019(2)
C01W 0.052(3) 0.086(5) 0.105(6) -0.056(4) 0.057(4) -0.037(3)
C01X 0.057(4) 0.069(4) 0.056(4) -0.014(3) 0.023(3) -0.003(3)
C01Y 0.066(4) 0.088(5) 0.062(4) 0.015(4) 0.003(3) -0.021(4)
C3 0.053(9) 0.069(10) 0.072(11) 0.007(8) 0.027(8) 0.009(8)
C02A 0.080(6) 0.065(5) 0.088(6) -0.021(5) 0.056(5) -0.004(4)
C02B 0.064(7) 0.053(6) 0.076(7) 0.013(5) 0.021(6) 0.010(5)
C6 0.040(7) 0.070(9) 0.047(7) -0.006(7) 0.016(6) -0.017(7)
C7 0.053(6) 0.078(8) 0.091(9) -0.005(7) 0.024(6) -0.030(6)
C9 0.023(9) 0.079(18) 0.059(15) -0.046(14) 0.008(10) -0.002(10)
C014 0.031(2) 0.031(2) 0.036(2) -0.0019(17) 0.0142(18) -0.0002(17)
C015 0.039(2) 0.033(2) 0.038(2) -0.0038(18) 0.026(2) -0.0080(18)
C016 0.041(2) 0.029(2) 0.039(2) 0.0069(18) 0.019(2) 0.0041(18)
C017 0.035(2) 0.030(2) 0.037(2) 0.0002(17) 0.0153(19) 0.0016(17)
C018 0.036(2) 0.031(2) 0.043(2) -0.0019(18) 0.021(2) 0.0019(17)
C019 0.039(2) 0.036(2) 0.047(3) -0.010(2) 0.018(2) -0.014(2)
C021 0.106(6) 0.066(4) 0.074(5) 0.026(4) 0.041(5) -0.012(4)
C022 0.081(5) 0.040(3) 0.086(5) 0.005(3) 0.020(4) 0.011(3)
C027 0.150(9) 0.033(3) 0.126(8) -0.002(4) 0.074(7) -0.005(4)

loop_
_atom_type_symbol
_atom_type_description
_atom_type_scat_dispersion_real
_atom_type_scat_dispersion_imag
_atom_type_scat_source
C C 0.0033 0.0016 'International Tables Vol C Tables 4.2.6.8 and 6.1.1.4'
O O 0.0106 0.0060 'International Tables Vol C Tables 4.2.6.8 and 6.1.1.4'
Na Na 0.0362 0.0249 'International Tables Vol C Tables 4.2.6.8 and 6.1.1.4'
K K 0.2009 0.2494 'International Tables Vol C Tables 4.2.6.8 and 6.1.1.4'
Mn Mn 0.3368 0.7283 'International Tables Vol C Tables 4.2.6.8 and 6.1.1.4'
H H 0.0000 0.0000 'International Tables Vol C Tables 4.2.6.8 and 6.1.1.4'

loop_
_geom_angle_atom_site_label_1
_geom_angle_atom_site_label_2
_geom_angle_atom_site_label_3
_geom_angle
_geom_angle_site_symmetry_1
_geom_angle_site_symmetry_3
_geom_angle_publ_flag
O4 Mn01 O00H 169.76(14) . . ?
O4 Mn01 O00K 89.31(13) . . ?
O00H Mn01 O00K 89.77(14) . . ?
O4 Mn01 O2 89.96(13) . . ?
O00H Mn01 O2 88.82(13) . . ?
O00K Mn01 O2 167.98(14) . . ?
O4 Mn01 O5 100.03(13) . . ?
O00H Mn01 O5 90.17(13) . . ?
O00K Mn01 O5 100.28(14) . . ?
O2 Mn01 O5 91.66(13) . . ?
O4 Mn01 O00S 85.89(13) . . ?
O00H Mn01 O00S 83.86(13) . . ?
O00K Mn01 O00S 84.45(14) . . ?
O2 Mn01 O00S 83.53(13) . . ?
O5 Mn01 O00S 172.40(12) . . ?
O4 Mn01 Mn02 85.43(9) . . ?
O00H Mn01 Mn02 87.09(9) . . ?
O00K Mn01 Mn02 127.89(11) . . ?
O2 Mn01 Mn02 40.11(9) . . ?
O5 Mn01 Mn02 131.70(9) . . ?
O00S Mn01 Mn02 43.49(10) . . ?
O4 Mn01 Mn07 86.54(10) . . ?
O00H Mn01 Mn07 86.35(10) . . ?
O00K Mn01 Mn07 38.87(10) . . ?
O2 Mn01 Mn07 129.11(9) . . ?
O5 Mn01 Mn07 138.91(9) . . ?
O00S Mn01 Mn07 45.58(10) . . ?
Mn02 Mn01 Mn07 89.03(2) . . ?
O4 Mn01 Mn05 128.97(10) . . ?
O00H Mn01 Mn05 40.79(10) . . ?
O00K Mn01 Mn05 85.99(11) . . ?
O2 Mn01 Mn05 85.15(9) . . ?
O5 Mn01 Mn05 130.82(9) . . ?
O00S Mn01 Mn05 43.07(9) . . ?
Mn02 Mn01 Mn05 59.40(2) . . ?
Mn07 Mn01 Mn05 59.59(2) . . ?
O4 Mn01 Mn03 39.21(10) . . ?
O00H Mn01 Mn03 130.56(10) . . ?
O00K Mn01 Mn03 84.52(10) . . ?
O2 Mn01 Mn03 87.33(9) . . ?
O5 Mn01 Mn03 139.19(9) . . ?
O00S Mn01 Mn03 46.73(9) . . ?
Mn02 Mn01 Mn03 60.00(2) . . ?
Mn07 Mn01 Mn03 59.63(2) . . ?
Mn05 Mn01 Mn03 89.78(2) . . ?
O4 Mn01 Na09 137.46(10) . . ?
O00H Mn01 Na09 42.26(10) . . ?
O00K Mn01 Na09 132.03(11) . . ?
O2 Mn01 Na09 47.50(9) . . ?
O5 Mn01 Na09 83.93(9) . . ?
O00S Mn01 Na09 88.48(9) . . ?
Mn02 Mn01 Na09 62.59(3) . . ?
Mn07 Mn01 Na09 117.94(4) . . ?
Mn05 Mn01 Na09 58.44(3) . . ?
Mn03 Mn01 Na09 122.53(4) . . ?
O4 Mn01 K8 47.68(10) . . ?
O00H Mn01 K8 134.22(10) . . ?
O00K Mn01 K8 45.50(11) . . ?
O2 Mn01 K8 136.96(10) . . ?
O5 Mn01 K8 89.40(9) . . ?
O00S Mn01 K8 98.14(10) . . ?
Mn02 Mn01 K8 125.09(4) . . ?
Mn07 Mn01 K8 65.27(4) . . ?
Mn05 Mn01 K8 124.71(4) . . ?
Mn03 Mn01 K8 65.17(4) . . ?
Na09 Mn01 K8 172.28(5) . . ?
O00O Mn02 O1 171.11(15) . . ?
O00O Mn02 O00N 92.41(14) . . ?
O1 Mn02 O00N 96.46(14) . . ?
O00O Mn02 O00L 88.83(14) . . ?
O1 Mn02 O00L 90.45(13) . . ?
O00N Mn02 O00L 98.34(14) . . ?
O00O Mn02 O2 89.50(13) . . ?
O1 Mn02 O2 89.24(12) . . ?
O00N Mn02 O2 94.41(13) . . ?
O00L Mn02 O2 167.19(14) . . ?
O00O Mn02 O00S 84.66(14) . . ?
O1 Mn02 O00S 86.46(13) . . ?
O00N Mn02 O00S 176.46(13) . . ?
O00L Mn02 O00S 83.60(13) . . ?
O2 Mn02 O00S 83.60(12) . . ?
O00O Mn02 Mn05 40.95(11) . . ?
O1 Mn02 Mn05 130.16(10) . . ?
O00N Mn02 Mn05 133.28(10) . . ?
O00L Mn02 Mn05 85.79(10) . . ?
O2 Mn02 Mn05 84.64(9) . . ?
O00S Mn02 Mn05 43.72(9) . . ?
O00O Mn02 Mn04 86.05(11) . . ?
O1 Mn02 Mn04 87.94(10) . . ?
O00N Mn02 Mn04 136.21(10) . . ?
O00L Mn02 Mn04 37.92(10) . . ?
O2 Mn02 Mn04 129.29(9) . . ?
O00S Mn02 Mn04 45.69(8) . . ?
Mn05 Mn02 Mn04 60.17(2) . . ?
O00O Mn02 Mn01 88.22(10) . . ?
O1 Mn02 Mn01 85.39(9) . . ?
O00N Mn02 Mn01 132.24(10) . . ?
O00L Mn02 Mn01 129.41(10) . . ?
O2 Mn02 Mn01 37.82(9) . . ?
O00S Mn02 Mn01 45.85(8) . . ?
Mn05 Mn02 Mn01 60.65(2) . . ?
Mn04 Mn02 Mn01 91.51(2) . . ?
O00O Mn02 Mn03 131.70(11) . . ?
O1 Mn02 Mn03 39.42(10) . . ?
O00N Mn02 Mn03 135.87(10) . . ?
O00L Mn02 Mn03 85.55(10) . . ?
O2 Mn02 Mn03 86.09(8) . . ?
O00S Mn02 Mn03 47.05(9) . . ?
Mn05 Mn02 Mn03 90.77(3) . . ?
Mn04 Mn02 Mn03 61.33(2) . . ?
Mn01 Mn02 Mn03 60.47(2) . . ?
O00O Mn02 Na0A 133.88(11) . . ?
O1 Mn02 Na0A 48.06(9) . . ?
O00N Mn02 Na0A 84.92(10) . . ?
O00L Mn02 Na0A 46.53(10) . . ?
O2 Mn02 Na0A 136.62(9) . . ?
O00S Mn02 Na0A 98.54(9) . . ?
Mn05 Mn02 Na0A 126.07(5) . . ?
Mn04 Mn02 Na0A 66.05(4) . . ?
Mn01 Mn02 Na0A 126.39(4) . . ?
Mn03 Mn02 Na0A 66.13(4) . . ?
O00O Mn02 Na09 42.82(10) . . ?
O1 Mn02 Na09 137.07(9) . . ?
O00N Mn02 Na09 86.43(10) . . ?
O00L Mn02 Na09 131.65(10) . . ?
O2 Mn02 Na09 47.89(9) . . ?
O00S Mn02 Na09 90.07(9) . . ?
Mn05 Mn02 Na09 58.82(3) . . ?
Mn04 Mn02 Na09 118.80(4) . . ?
Mn01 Mn02 Na09 62.70(3) . . ?
Mn03 Mn02 Na09 123.11(4) . . ?
Na0A Mn02 Na09 170.58(5) . . ?
O00J Mn03 O1 162.32(13) . . ?
O00J Mn03 O4 91.99(12) . . ?
O1 Mn03 O4 86.36(12) . . ?
O00J Mn03 O00P 104.57(14) . . ?
O1 Mn03 O00P 92.85(13) . . ?
O4 Mn03 O00P 104.88(13) . . ?
O00J Mn03 O3 87.21(13) . . ?
O1 Mn03 O3 88.70(12) . . ?
O4 Mn03 O3 161.07(12) . . ?
O00P Mn03 O3 93.60(12) . . ?
O00J Mn03 O00S 82.35(13) . . ?
O1 Mn03 O00S 80.00(13) . . ?
O4 Mn03 O00S 81.05(11) . . ?
O00P Mn03 O00S 170.51(13) . . ?
O3 Mn03 O00S 80.10(11) . . ?
O00J Mn03 Mn07 36.73(9) . . ?
O1 Mn03 Mn07 125.67(9) . . ?
O4 Mn03 Mn07 84.32(9) . . ?
O00P Mn03 Mn07 141.19(11) . . ?
O3 Mn03 Mn07 83.78(9) . . ?
O00S Mn03 Mn07 45.68(9) . . ?
O00J Mn03 Mn02 125.55(10) . . ?
O1 Mn03 Mn02 36.78(8) . . ?
O4 Mn03 Mn02 82.67(8) . . ?
O00P Mn03 Mn02 129.26(11) . . ?
O3 Mn03 Mn02 82.45(9) . . ?
O00S Mn03 Mn02 43.24(9) . . ?
Mn07 Mn03 Mn02 88.92(3) . . ?
O00J Mn03 Mn01 85.58(9) . . ?
O1 Mn03 Mn01 82.79(8) . . ?
O4 Mn03 Mn01 35.82(8) . . ?
O00P Mn03 Mn01 140.48(10) . . ?
O3 Mn03 Mn01 125.37(9) . . ?
O00S Mn03 Mn01 45.27(8) . . ?
Mn07 Mn03 Mn01 59.90(2) . . ?
Mn02 Mn03 Mn01 59.53(2) . . ?
O00J Mn03 Mn04 82.70(10) . . ?
O1 Mn03 Mn04 83.93(9) . . ?
O4 Mn03 Mn04 125.33(9) . . ?
O00P Mn03 Mn04 129.20(10) . . ?
O3 Mn03 Mn04 35.83(8) . . ?
O00S Mn03 Mn04 44.29(8) . . ?
Mn07 Mn03 Mn04 59.90(2) . . ?
Mn02 Mn03 Mn04 58.90(2) . . ?
Mn01 Mn03 Mn04 89.55(2) . . ?
O00J Mn03 Na0A 136.31(10) . . ?
O1 Mn03 Na0A 42.46(9) . . ?
O4 Mn03 Na0A 128.81(9) . . ?
O00P Mn03 Na0A 81.76(10) . . ?
O3 Mn03 Na0A 49.09(10) . . ?
O00S Mn03 Na0A 88.75(9) . . ?
Mn07 Mn03 Na0A 121.95(4) . . ?
Mn02 Mn03 Na0A 57.74(3) . . ?
Mn01 Mn03 Na0A 117.10(4) . . ?
Mn04 Mn03 Na0A 62.17(4) . . ?
O00J Mn03 K7 53.62(11) . . ?
O1 Mn03 K7 130.91(10) . . ?
O4 Mn03 K7 46.03(10) . . ?
O00P Mn03 K7 89.72(11) . . ?
O3 Mn03 K7 140.06(11) . . ?
O00S Mn03 K7 99.67(10) . . ?
Mn07 Mn03 K7 69.51(7) . . ?
Mn02 Mn03 K7 124.48(6) . . ?
Mn01 Mn03 K7 65.48(6) . . ?
Mn04 Mn03 K7 129.38(7) . . ?
Na0A Mn03 K7 168.37(7) . . ?
O00R Mn04 O3 169.63(14) . . ?
O00R Mn04 O00Q 89.93(15) . . ?
O3 Mn04 O00Q 90.04(14) . . ?
O00R Mn04 O00L 89.57(15) . . ?
O3 Mn04 O00L 88.33(14) . . ?
O00Q Mn04 O00L 168.05(15) . . ?
O00R Mn04 O011 99.58(15) . . ?
O3 Mn04 O011 90.60(14) . . ?
O00Q Mn04 O011 100.99(17) . . ?
O00L Mn04 O011 90.87(16) . . ?
O00R Mn04 O00S 84.39(14) . . ?
O3 Mn04 O00S 85.30(13) . . ?
O00Q Mn04 O00S 84.01(14) . . ?
O00L Mn04 O00S 84.06(14) . . ?
O011 Mn04 O00S 173.56(16) . . ?
O00R Mn04 Mn02 86.24(11) . . ?
O3 Mn04 Mn02 85.58(10) . . ?
O00Q Mn04 Mn02 127.73(11) . . ?
O00L Mn04 Mn02 40.34(10) . . ?
O011 Mn04 Mn02 131.07(13) . . ?
O00S Mn04 Mn02 43.72(10) . . ?
O00R Mn04 Mn05 40.84(10) . . ?
O3 Mn04 Mn05 128.88(10) . . ?
O00Q Mn04 Mn05 84.57(10) . . ?
O00L Mn04 Mn05 87.25(10) . . ?
O011 Mn04 Mn05 140.35(11) . . ?
O00S Mn04 Mn05 43.59(9) . . ?
Mn02 Mn04 Mn05 59.85(2) . . ?
O00R Mn04 Mn07 87.99(11) . . ?
O3 Mn04 Mn07 85.49(10) . . ?
O00Q Mn04 Mn07 38.78(11) . . ?
O00L Mn04 Mn07 129.27(11) . . ?
O011 Mn04 Mn07 139.40(13) . . ?
O00S Mn04 Mn07 45.28(10) . . ?
Mn02 Mn04 Mn07 88.96(2) . . ?
Mn05 Mn04 Mn07 59.71(2) . . ?
O00R Mn04 Mn03 130.50(11) . . ?
O3 Mn04 Mn03 39.20(9) . . ?
O00Q Mn04 Mn03 85.38(11) . . ?
O00L Mn04 Mn03 85.88(10) . . ?
O011 Mn04 Mn03 129.71(11) . . ?
O00S Mn04 Mn03 46.11(9) . . ?
Mn02 Mn04 Mn03 59.77(2) . . ?
Mn05 Mn04 Mn03 89.68(2) . . ?
Mn07 Mn04 Mn03 59.10(2) . . ?
O00R Mn04 K6 43.1(3) . . ?
O3 Mn04 K6 138.5(3) . . ?
O00Q Mn04 K6 48.5(3) . . ?
O00L Mn04 K6 132.6(3) . . ?
O011 Mn04 K6 94.7(3) . . ?
O00S Mn04 K6 91.7(3) . . ?
Mn02 Mn04 K6 119.5(3) . . ?
Mn05 Mn04 K6 59.8(3) . . ?
Mn07 Mn04 K6 64.3(3) . . ?
Mn03 Mn04 K6 123.4(3) . . ?
O00R Mn04 Na0A 129.88(12) . . ?
O3 Mn04 Na0A 49.10(10) . . ?
O00Q Mn04 Na0A 139.11(11) . . ?
O00L Mn04 Na0A 40.35(10) . . ?
O011 Mn04 Na0A 83.17(12) . . ?
O00S Mn04 Na0A 90.38(10) . . ?
Mn02 Mn04 Na0A 58.17(3) . . ?
Mn05 Mn04 Na0A 117.89(4) . . ?
Mn07 Mn04 Na0A 121.74(4) . . ?
Mn03 Mn04 Na0A 62.75(4) . . ?
K6 Mn04 Na0A 172.3(2) . . ?
O00Z Mn05 O00U 97.86(15) . . ?
O00Z Mn05 O00O 98.55(15) . . ?
O00U Mn05 O00O 163.59(14) . . ?
O00Z Mn05 O00R 96.93(15) . . ?
O00U Mn05 O00R 91.69(14) . . ?
O00O Mn05 O00R 86.44(14) . . ?
O00Z Mn05 O00H 98.61(14) . . ?
O00U Mn05 O00H 87.21(13) . . ?
O00O Mn05 O00H 90.23(13) . . ?
O00R Mn05 O00H 164.42(13) . . ?
O00Z Mn05 O00S 179.11(15) . . ?
O00U Mn05 O00S 82.78(14) . . ?
O00O Mn05 O00S 80.81(14) . . ?
O00R Mn05 O00S 82.43(12) . . ?
O00H Mn05 O00S 82.02(12) . . ?
O00Z Mn05 Mn02 135.62(12) . . ?
O00U Mn05 Mn02 126.52(10) . . ?
O00O Mn05 Mn02 37.08(9) . . ?
O00R Mn05 Mn02 83.63(10) . . ?
O00H Mn05 Mn02 84.55(9) . . ?
O00S Mn05 Mn02 43.75(10) . . ?
O00Z Mn05 Mn04 133.80(12) . . ?
O00U Mn05 Mn04 85.48(10) . . ?
O00O Mn05 Mn04 83.26(9) . . ?
O00R Mn05 Mn04 36.89(9) . . ?
O00H Mn05 Mn04 127.58(9) . . ?
O00S Mn05 Mn04 45.58(8) . . ?
Mn02 Mn05 Mn04 59.99(2) . . ?
O00Z Mn05 Mn07 134.77(12) . . ?
O00U Mn05 Mn07 36.93(10) . . ?
O00O Mn05 Mn07 126.67(9) . . ?
O00R Mn05 Mn07 86.00(10) . . ?
O00H Mn05 Mn07 83.81(9) . . ?
O00S Mn05 Mn07 45.86(10) . . ?
Mn02 Mn05 Mn07 89.61(3) . . ?
Mn04 Mn05 Mn07 60.72(2) . . ?
O00Z Mn05 Mn01 135.21(12) . . ?
O00U Mn05 Mn01 83.45(11) . . ?
O00O Mn05 Mn01 84.85(10) . . ?
O00R Mn05 Mn01 127.85(10) . . ?
O00H Mn05 Mn01 36.60(8) . . ?
O00S Mn05 Mn01 45.42(8) . . ?
Mn02 Mn05 Mn01 59.95(2) . . ?
Mn04 Mn05 Mn01 90.99(2) . . ?
Mn07 Mn05 Mn01 60.04(2) . . ?
O00Z Mn05 Na09 84.57(12) . . ?
O00U Mn05 Na09 134.14(11) . . ?
O00O Mn05 Na09 47.96(10) . . ?
O00R Mn05 Na09 133.70(11) . . ?
O00H Mn05 Na09 47.51(9) . . ?
O00S Mn05 Na09 95.42(10) . . ?
Mn02 Mn05 Na09 65.13(4) . . ?
Mn04 Mn05 Na09 124.90(4) . . ?
Mn07 Mn05 Na09 124.69(4) . . ?
Mn01 Mn05 Na09 64.76(4) . . ?
O00Z Mn05 K6 83.1(3) . . ?
O00U Mn05 K6 49.8(3) . . ?
O00O Mn05 K6 132.8(3) . . ?
O00R Mn05 K6 46.9(3) . . ?
O00H Mn05 K6 136.5(3) . . ?
O00S Mn05 K6 96.8(3) . . ?
Mn02 Mn05 K6 123.9(2) . . ?
Mn04 Mn05 K6 64.1(2) . . ?
Mn07 Mn05 K6 66.2(2) . . ?
Mn01 Mn05 K6 126.2(3) . . ?
Na09 Mn05 K6 167.6(2) . . ?
O00W Mn06 O00W 168.9(2) . 2_656 ?
O00W Mn06 O00M 90.34(14) . . ?
O00W Mn06 O00M 97.22(14) 2_656 . ?
O00W Mn06 O00M 97.22(14) . 2_656 ?
O00W Mn06 O00M 90.34(14) 2_656 2_656 ?
O00M Mn06 O00M 93.81(17) . 2_656 ?
O00W Mn06 O00V 83.67(16) . 2_656 ?
O00W Mn06 O00V 88.89(15) 2_656 2_656 ?
O00M Mn06 O00V 85.44(13) . 2_656 ?
O00M Mn06 O00V 178.85(15) 2_656 2_656 ?
O00W Mn06 O00V 88.89(15) . . ?
O00W Mn06 O00V 83.67(16) 2_656 . ?
O00M Mn06 O00V 178.85(15) . . ?
O00M Mn06 O00V 85.44(13) 2_656 . ?
O00V Mn06 O00V 95.3(2) 2_656 . ?
O00W Mn06 K7 128.41(12) . 2_656 ?
O00W Mn06 K7 50.82(12) 2_656 2_656 ?
O00M Mn06 K7 129.74(11) . 2_656 ?
O00M Mn06 K7 55.63(10) 2_656 2_656 ?
O00V Mn06 K7 124.31(12) 2_656 2_656 ?
O00V Mn06 K7 50.40(13) . 2_656 ?
O00W Mn06 K7 50.82(12) . . ?
O00W Mn06 K7 128.41(12) 2_656 . ?
O00M Mn06 K7 55.63(10) . . ?
O00M Mn06 K7 129.75(11) 2_656 . ?
O00V Mn06 K7 50.40(13) 2_656 . ?
O00V Mn06 K7 124.31(12) . . ?
K7 Mn06 K7 173.72(12) 2_656 . ?
O00W Mn06 K8 48.28(11) . . ?
O00W Mn06 K8 131.75(11) 2_656 . ?
O00M Mn06 K8 54.39(9) . . ?
O00M Mn06 K8 125.47(9) 2_656 . ?
O00V Mn06 K8 54.69(11) 2_656 . ?
O00V Mn06 K8 125.45(12) . . ?
K7 Mn06 K8 175.79(8) 2_656 . ?
K7 Mn06 K8 4.33(7) . . ?
O00W Mn06 K8 131.75(11) . 2_656 ?
O00W Mn06 K8 48.28(11) 2_656 2_656 ?
O00M Mn06 K8 125.47(9) . 2_656 ?
O00M Mn06 K8 54.39(9) 2_656 2_656 ?
O00V Mn06 K8 125.45(12) 2_656 2_656 ?
O00V Mn06 K8 54.69(11) . 2_656 ?
K7 Mn06 K8 4.33(7) 2_656 2_656 ?
K7 Mn06 K8 175.79(8) . 2_656 ?
K8 Mn06 K8 179.83(7) . 2_656 ?
O00U Mn07 O00J 169.34(15) . . ?
O00U Mn07 O012 94.00(16) . . ?
O00J Mn07 O012 96.54(15) . . ?
O00U Mn07 O00K 89.12(14) . . ?
O00J Mn07 O00K 90.54(13) . . ?
O012 Mn07 O00K 100.56(16) . . ?
O00U Mn07 O00Q 88.75(14) . . ?
O00J Mn07 O00Q 88.56(13) . . ?
O012 Mn07 O00Q 95.89(17) . . ?
O00K Mn07 O00Q 163.51(15) . . ?
O00U Mn07 O00S 83.61(14) . . ?
O00J Mn07 O00S 85.79(13) . . ?
O012 Mn07 O00S 176.45(16) . . ?
O00K Mn07 O00S 82.06(12) . . ?
O00Q Mn07 O00S 81.45(13) . . ?
O00U Mn07 Mn05 40.11(11) . . ?
O00J Mn07 Mn05 129.26(10) . . ?
O012 Mn07 Mn05 134.00(12) . . ?
O00K Mn07 Mn05 84.93(9) . . ?
O00Q Mn07 Mn05 82.93(11) . . ?
O00S Mn07 Mn05 43.51(9) . . ?
O00U Mn07 Mn03 130.79(11) . . ?
O00J Mn07 Mn03 38.66(10) . . ?
O012 Mn07 Mn03 135.19(12) . . ?
O00K Mn07 Mn03 83.58(10) . . ?
O00Q Mn07 Mn03 85.47(10) . . ?
O00S Mn07 Mn03 47.20(9) . . ?
Mn05 Mn07 Mn03 90.71(3) . . ?
O00U Mn07 Mn01 85.90(11) . . ?
O00J Mn07 Mn01 87.50(10) . . ?
O012 Mn07 Mn01 136.99(13) . . ?
O00K Mn07 Mn01 36.45(10) . . ?
O00Q Mn07 Mn01 127.07(11) . . ?
O00S Mn07 Mn01 45.62(8) . . ?
Mn05 Mn07 Mn01 60.37(2) . . ?
Mn03 Mn07 Mn01 60.47(2) . . ?
O00U Mn07 Mn04 86.75(11) . . ?
O00J Mn07 Mn04 84.94(10) . . ?
O012 Mn07 Mn04 132.48(13) . . ?
O00K Mn07 Mn04 126.95(10) . . ?
O00Q Mn07 Mn04 36.59(11) . . ?
O00S Mn07 Mn04 44.91(8) . . ?
Mn05 Mn07 Mn04 59.56(2) . . ?
Mn03 Mn07 Mn04 61.00(2) . . ?
Mn01 Mn07 Mn04 90.50(3) . . ?
O00U Mn07 K6 43.8(3) . . ?
O00J Mn07 K6 135.0(3) . . ?
O012 Mn07 K6 87.6(3) . . ?
O00K Mn07 K6 132.9(3) . . ?
O00Q Mn07 K6 46.5(3) . . ?
O00S Mn07 K6 88.8(3) . . ?
Mn05 Mn07 K6 58.6(3) . . ?
Mn03 Mn07 K6 122.0(2) . . ?
Mn01 Mn07 K6 118.9(3) . . ?
Mn04 Mn07 K6 61.0(2) . . ?
O00U Mn07 K8 133.31(11) . . ?
O00J Mn07 K8 49.43(10) . . ?
O012 Mn07 K8 86.22(14) . . ?
O00K Mn07 K8 45.47(10) . . ?
O00Q Mn07 K8 137.76(10) . . ?
O00S Mn07 K8 97.34(9) . . ?
Mn05 Mn07 K8 124.50(4) . . ?
Mn03 Mn07 K8 65.02(4) . . ?
Mn01 Mn07 K8 64.30(4) . . ?
Mn04 Mn07 K8 125.98(4) . . ?
K6 Mn07 K8 172.9(2) . . ?
K6 K1 O7 72.8(13) . . ?
K6 K1 O00R 57.3(15) . . ?
O7 K1 O00R 81.53(18) . . ?
K6 K1 O6 129.1(14) . . ?
O7 K1 O6 126.0(3) . . ?
O00R K1 O6 77.61(18) . . ?
K6 K1 O10 148.9(14) . . ?
O7 K1 O10 76.2(5) . . ?
O00R K1 O10 121.4(6) . . ?
O6 K1 O10 73.5(7) . . ?
K6 K1 K008 79.6(16) . . ?
O7 K1 K008 112.4(3) . . ?
O00R K1 K008 129.1(3) . . ?
O6 K1 K008 119.5(3) . . ?
O10 K1 K008 109.6(6) . . ?
K6 K1 O00Q 63.8(13) . . ?
O7 K1 O00Q 133.0(2) . . ?
O00R K1 O00Q 60.50(13) . . ?
O6 K1 O00Q 74.45(17) . . ?
O10 K1 O00Q 146.3(6) . . ?
K008 K1 O00Q 77.6(3) . . ?
K6 K1 O00U 10.6(14) . . ?
O7 K1 O00U 82.49(18) . . ?
O00R K1 O00U 62.05(13) . . ?
O6 K1 O00U 126.80(18) . . ?
O10 K1 O00U 157.3(6) . . ?
K008 K1 O00U 71.3(3) . . ?
O00Q K1 O00U 56.40(12) . . ?
K6 K1 C01J 74.7(16) . . ?
O7 K1 C01J 70.26(18) . . ?
O00R K1 C01J 23.38(12) . . ?
O6 K1 C01J 71.1(2) . . ?
O10 K1 C01J 98.2(6) . . ?
K008 K1 C01J 152.0(3) . . ?
O00Q K1 C01J 81.19(15) . . ?
O00U K1 C01J 81.76(15) . . ?
K6 K1 Mn04 66.5(14) . . ?
O7 K1 Mn04 112.88(17) . . ?
O00R K1 Mn04 31.59(9) . . ?
O6 K1 Mn04 62.59(14) . . ?
O10 K1 Mn04 131.2(7) . . ?
K008 K1 Mn04 109.8(2) . . ?
O00Q K1 Mn04 32.58(9) . . ?
O00U K1 Mn04 64.97(9) . . ?
C01J K1 Mn04 49.18(10) . . ?
K6 K1 Mn05 26.0(15) . . ?
O7 K1 Mn05 70.46(15) . . ?
O00R K1 Mn05 32.03(9) . . ?
O6 K1 Mn05 108.38(17) . . ?
O10 K1 Mn05 139.4(5) . . ?
K008 K1 Mn05 104.3(3) . . ?
O00Q K1 Mn05 62.61(10) . . ?
O00U K1 Mn05 32.98(8) . . ?
C01J K1 Mn05 48.98(11) . . ?
Mn04 K1 Mn05 49.98(5) . . ?
K6 K1 Mn07 37.7(13) . . ?
O7 K1 Mn07 110.52(18) . . ?
O00R K1 Mn07 63.27(11) . . ?
O6 K1 Mn07 103.30(16) . . ?
O10 K1 Mn07 172.8(5) . . ?
K008 K1 Mn07 66.0(2) . . ?
O00Q K1 Mn07 29.14(9) . . ?
O00U K1 Mn07 28.54(7) . . ?
C01J K1 Mn07 86.62(12) . . ?
Mn04 K1 Mn07 49.26(5) . . ?
Mn05 K1 Mn07 47.56(5) . . ?
K4 K2 O7 84.7(11) . . ?
K4 K2 O010 71.1(11) . 4_646 ?
O7 K2 O010 122.2(4) . 4_646 ?
K4 K2 O00V 77.7(11) . 3_545 ?
O7 K2 O00V 143.5(4) . 3_545 ?
O010 K2 O00V 81.9(3) 4_646 3_545 ?
K4 K2 O8 158.4(13) . 2_756 ?
O7 K2 O8 102.2(5) . 2_756 ?
O010 K2 O8 119.5(5) 4_646 2_756 ?
O00V K2 O8 85.0(5) 3_545 2_756 ?
K4 K2 C4 115.9(14) . 4_646 ?
O7 K2 C4 95.1(8) . 4_646 ?
O010 K2 C4 55.5(7) 4_646 4_646 ?
O00V K2 C4 121.4(8) 3_545 4_646 ?
O8 K2 C4 84.2(9) 2_756 4_646 ?
K4 K2 K7 37.0(10) . 4_646 ?
O7 K2 K7 121.5(4) . 4_646 ?
O010 K2 K7 49.7(2) 4_646 4_646 ?
O00V K2 K7 51.0(2) 3_545 4_646 ?
O8 K2 K7 133.7(5) 2_756 4_646 ?
C4 K2 K7 105.2(7) 4_646 4_646 ?
K4 K2 K8 34.0(10) . 4_646 ?
O7 K2 K8 118.4(4) . 4_646 ?
O010 K2 K8 50.70(19) 4_646 4_646 ?
O00V K2 K8 53.2(2) 3_545 4_646 ?
O8 K2 K8 136.5(5) 2_756 4_646 ?
C4 K2 K8 106.0(7) 4_646 4_646 ?
K7 K2 K8 3.08(8) 4_646 4_646 ?
K4 K2 K3 75.6(11) . . ?
O7 K2 K3 39.9(2) . . ?
O010 K2 K3 144.1(4) 4_646 . ?
O00V K2 K3 104.1(3) 3_545 . ?
O8 K2 K3 96.4(5) 2_756 . ?
C4 K2 K3 134.3(8) 4_646 . ?
K7 K2 K3 106.8(3) 4_646 . ?
K8 K2 K3 104.5(3) 4_646 . ?
K4 K2 K5 124.4(12) . . ?
O7 K2 K5 40.0(2) . . ?
O010 K2 K5 125.7(3) 4_646 . ?
O00V K2 K5 147.4(4) 3_545 . ?
O8 K2 K5 66.9(5) 2_756 . ?
C4 K2 K5 73.6(7) 4_646 . ?
K7 K2 K5 159.5(3) 4_646 . ?
K8 K2 K5 156.6(3) 4_646 . ?
K3 K2 K5 65.0(2) . . ?
K4 K2 K1 120.4(12) . . ?
O7 K2 K1 35.75(19) . . ?
O010 K2 K1 130.2(3) 4_646 . ?
O00V K2 K1 145.5(3) 3_545 . ?
O8 K2 K1 68.9(5) 2_756 . ?
C4 K2 K1 79.2(7) 4_646 . ?
K7 K2 K1 156.9(3) 4_646 . ?
K8 K2 K1 153.9(3) 4_646 . ?
K3 K2 K1 59.10(19) . . ?
K5 K2 K1 5.95(8) . . ?
K4 K2 K6 116.5(12) . . ?
O7 K2 K6 32.9(3) . . ?
O010 K2 K6 122.8(4) 4_646 . ?
O00V K2 K6 153.8(4) 3_545 . ?
O8 K2 K6 75.1(5) 2_756 . ?
C4 K2 K6 74.0(7) 4_646 . ?
K7 K2 K6 151.2(4) 4_646 . ?
K8 K2 K6 148.3(4) 4_646 . ?
K3 K2 K6 62.2(3) . . ?
K5 K2 K6 8.3(2) . . ?
K1 K2 K6 8.3(2) . . ?
K9 K3 O7 119.2(11) . . ?
K9 K3 O01C 124.2(12) . 4_646 ?
O7 K3 O01C 105.9(4) . 4_646 ?
K9 K3 O8 64.8(12) . . ?
O7 K3 O8 89.6(5) . . ?
O01C K3 O8 85.7(5) 4_646 . ?
K9 K3 O10 65.6(12) . . ?
O7 K3 O10 68.6(5) . . ?
O01C K3 O10 107.2(6) 4_646 . ?
O8 K3 O10 26.9(5) . . ?
K9 K3 K4 141.0(12) . . ?
O7 K3 K4 42.8(2) . . ?
O01C K3 K4 63.9(3) 4_646 . ?
O8 K3 K4 79.2(5) . . ?
O10 K3 K4 75.6(6) . . ?
K9 K3 K2 130.7(11) . . ?
O7 K3 K2 40.1(2) . . ?
O01C K3 K2 69.7(3) 4_646 . ?
O8 K3 K2 70.4(5) . . ?
O10 K3 K2 65.2(6) . . ?
K4 K3 K2 10.39(17) . . ?
K9 K3 K1 81.6(11) . . ?
O7 K3 K1 37.98(18) . . ?
O01C K3 K1 130.2(3) 4_646 . ?
O8 K3 K1 66.9(5) . . ?
O10 K3 K1 40.3(3) . . ?
K4 K3 K1 70.4(2) . . ?
K2 K3 K1 62.3(2) . . ?
K9 K3 K6 87.5(11) . . ?
O7 K3 K6 31.7(3) . . ?
O01C K3 K6 130.3(4) 4_646 . ?
O8 K3 K6 74.2(5) . . ?
O10 K3 K6 47.7(4) . . ?
K4 K3 K6 67.9(3) . . ?
K2 K3 K6 60.8(3) . . ?
K1 K3 K6 7.9(2) . . ?
K9 K3 K5 85.0(11) . . ?
O7 K3 K5 35.05(19) . . ?
O01C K3 K5 126.4(3) 4_646 . ?
O8 K3 K5 66.3(5) . . ?
O10 K3 K5 40.1(3) . . ?
K4 K3 K5 66.4(2) . . ?
K2 K3 K5 58.3(2) . . ?
K1 K3 K5 4.04(9) . . ?
K6 K3 K5 7.9(2) . . ?
K2 K4 O010 92.9(12) . 4_646 ?
K2 K4 O00V 86.4(11) . 3_545 ?
O010 K4 O00V 85.7(3) 4_646 3_545 ?
K2 K4 O7 79.5(11) . . ?
O010 K4 O7 126.6(4) 4_646 . ?
O00V K4 O7 145.0(4) 3_545 . ?
K2 K4 K7 134.2(12) . 4_646 ?
O010 K4 K7 58.4(2) 4_646 4_646 ?
O00V K4 K7 58.9(2) 3_545 4_646 ?
O7 K4 K7 145.8(4) . 4_646 ?
K2 K4 K8 138.4(12) . 4_646 ?
O010 K4 K8 60.3(2) 4_646 4_646 ?
O00V K4 K8 62.2(2) 3_545 4_646 ?
O7 K4 K8 141.6(4) . 4_646 ?
K7 K4 K8 4.23(9) 4_646 4_646 ?
K2 K4 C01X 131.8(12) . 4_646 ?
O010 K4 C01X 126.0(4) 4_646 4_646 ?
O00V K4 C01X 71.6(3) 3_545 4_646 ?
O7 K4 C01X 94.4(3) . 4_646 ?
K7 K4 C01X 68.0(3) 4_646 4_646 ?
K8 K4 C01X 65.8(2) 4_646 4_646 ?
K2 K4 K3 94.0(12) . . ?
O010 K4 K3 164.6(4) 4_646 . ?
O00V K4 K3 108.4(3) 3_545 . ?
O7 K4 K3 41.9(2) . . ?
K7 K4 K3 123.3(4) 4_646 . ?
K8 K4 K3 120.4(3) 4_646 . ?
C01X K4 K3 56.4(2) 4_646 . ?
K2 K4 K5 48.1(11) . . ?
O010 K4 K5 114.6(3) 4_646 . ?
O00V K4 K5 128.5(4) 3_545 . ?
O7 K4 K5 31.9(2) . . ?
K7 K4 K5 170.9(3) 4_646 . ?
K8 K4 K5 168.9(3) 4_646 . ?
C01X K4 K5 117.9(3) 4_646 . ?
K3 K4 K5 61.6(2) . . ?
K2 K4 K6 55.3(11) . . ?
O010 K4 K6 114.5(4) 4_646 . ?
O00V K4 K6 135.8(4) 3_545 . ?
O7 K4 K6 25.5(3) . . ?
K7 K4 K6 165.0(4) 4_646 . ?
K8 K4 K6 162.0(4) 4_646 . ?
C01X K4 K6 115.9(3) 4_646 . ?
K3 K4 K6 59.6(3) . . ?
K5 K4 K6 7.60(18) . . ?
K2 K4 K1 51.7(11) . . ?
O010 K4 K1 119.7(3) 4_646 . ?
O00V K4 K1 128.9(3) 3_545 . ?
O7 K4 K1 27.84(19) . . ?
K7 K4 K1 172.2(3) 4_646 . ?
K8 K4 K1 168.5(3) 4_646 . ?
C01X K4 K1 112.5(3) 4_646 . ?
K3 K4 K1 56.2(2) . . ?
K5 K4 K1 5.45(7) . . ?
K6 K4 K1 7.55(18) . . ?
K6 K5 K008 123.7(18) . . ?
K6 K5 O00Q 68.5(14) . . ?
K008 K5 O00Q 86.4(3) . . ?
K6 K5 O7 60.8(14) . . ?
K008 K5 O7 123.4(4) . . ?
O00Q K5 O7 129.2(3) . . ?
K6 K5 O10 116.6(17) . . ?
K008 K5 O10 116.1(6) . . ?
O00Q K5 O10 136.3(6) . . ?
O7 K5 O10 70.7(5) . . ?
K6 K5 O00U 42.7(16) . . ?
K008 K5 O00U 80.9(3) . . ?
O00Q K5 O00U 59.24(15) . . ?
O7 K5 O00U 83.9(2) . . ?
O10 K5 O00U 154.3(5) . . ?
K6 K5 O00R 26.2(15) . . ?
K008 K5 O00R 137.4(4) . . ?
O00Q K5 O00R 57.89(15) . . ?
O7 K5 O00R 74.75(19) . . ?
O10 K5 O00R 106.2(6) . . ?
O00U K5 O00R 61.67(15) . . ?
K6 K5 O6 95.0(16) . . ?
K008 K5 O6 123.7(4) . . ?
O00Q K5 O6 70.37(18) . . ?
O7 K5 O6 110.5(3) . . ?
O10 K5 O6 66.0(6) . . ?
O00U K5 O6 122.3(2) . . ?
O00R K5 O6 68.88(19) . . ?
K6 K5 C01M 91.6(14) . . ?
K008 K5 C01M 75.3(3) . . ?
O00Q K5 C01M 23.35(12) . . ?
O7 K5 C01M 151.8(2) . . ?
O10 K5 C01M 123.2(6) . . ?
O00U K5 C01M 78.36(17) . . ?
O00R K5 C01M 77.57(17) . . ?
O6 K5 C01M 63.16(19) . . ?
K6 K5 Mn04 49.4(14) . . ?
K008 K5 Mn04 116.0(3) . . ?
O00Q K5 Mn04 29.86(10) . . ?
O7 K5 Mn04 105.0(2) . . ?
O10 K5 Mn04 117.9(6) . . ?
O00U K5 Mn04 64.14(12) . . ?
O00R K5 Mn04 30.24(9) . . ?
O6 K5 Mn04 58.12(14) . . ?
C01M K5 Mn04 47.39(12) . . ?
K6 K5 Mn07 59.1(15) . . ?
K008 K5 Mn07 72.8(3) . . ?
O00Q K5 Mn07 31.89(10) . . ?
O7 K5 Mn07 112.8(2) . . ?
O10 K5 Mn07 167.3(6) . . ?
O00U K5 Mn07 30.27(9) . . ?
O00R K5 Mn07 64.56(12) . . ?
O6 K5 Mn07 101.78(17) . . ?
C01M K5 Mn07 48.26(11) . . ?
Mn04 K5 Mn07 49.71(7) . . ?
K6 K5 Mn05 11.4(16) . . ?
K008 K5 Mn05 112.7(3) . . ?
O00Q K5 Mn05 61.96(13) . . ?
O7 K5 Mn05 68.37(16) . . ?
O10 K5 Mn05 128.0(5) . . ?
O00U K5 Mn05 31.84(10) . . ?
O00R K5 Mn05 32.34(9) . . ?
O6 K5 Mn05 100.45(19) . . ?
C01M K5 Mn05 85.31(14) . . ?
Mn04 K5 Mn05 48.44(7) . . ?
Mn07 K5 Mn05 48.46(7) . . ?
K1 K6 K5 42.4(12) . . ?
K1 K6 O00R 110.1(17) . . ?
K5 K6 O00R 147.2(19) . . ?
K1 K6 O00U 166.8(18) . . ?
K5 K6 O00U 127.5(19) . . ?
O00R K6 O00U 75.7(5) . . ?
K1 K6 O7 93.5(14) . . ?
K5 K6 O7 106.8(15) . . ?
O00R K6 O7 89.6(5) . . ?
O00U K6 O7 98.5(5) . . ?
K1 K6 O00Q 103.7(14) . . ?
K5 K6 O00Q 98.5(15) . . ?
O00R K6 O00Q 67.2(4) . . ?
O00U K6 O00Q 67.0(4) . . ?
O7 K6 O00Q 154.6(7) . . ?
K1 K6 K008 87.2(16) . . ?
K5 K6 K008 45.1(15) . . ?
O00R K6 K008 147.4(7) . . ?
O00U K6 K008 82.5(5) . . ?
O7 K6 K008 117.7(6) . . ?
O00Q K6 K008 82.2(5) . . ?
K1 K6 O6 42.0(12) . . ?
K5 K6 O6 73.6(16) . . ?
O00R K6 O6 73.8(4) . . ?
O00U K6 O6 134.5(5) . . ?
O7 K6 O6 114.1(6) . . ?
O00Q K6 O6 70.5(4) . . ?
K008 K6 O6 107.1(6) . . ?
K1 K6 O10 25.5(12) . . ?
K5 K6 O10 53.5(15) . . ?
O00R K6 O10 111.3(7) . . ?
O00U K6 O10 164.3(7) . . ?
O7 K6 O10 68.3(5) . . ?
O00Q K6 O10 128.4(7) . . ?
K008 K6 O10 96.2(7) . . ?
O6 K6 O10 60.8(6) . . ?
K1 K6 Mn05 149.3(18) . . ?
K5 K6 Mn05 166.5(19) . . ?
O00R K6 Mn05 39.9(3) . . ?
O00U K6 Mn05 39.5(2) . . ?
O7 K6 Mn05 82.1(4) . . ?
O00Q K6 Mn05 73.6(4) . . ?
K008 K6 Mn05 121.9(6) . . ?
O6 K6 Mn05 112.7(5) . . ?
O10 K6 Mn05 140.0(6) . . ?
K1 K6 C01J 94.9(16) . . ?
K5 K6 C01J 137.1(19) . . ?
O00R K6 C01J 22.6(2) . . ?
O00U K6 C01J 93.8(5) . . ?
O7 K6 C01J 73.4(4) . . ?
O00Q K6 C01J 86.5(4) . . ?
K008 K6 C01J 168.7(6) . . ?
O6 K6 C01J 68.1(3) . . ?
O10 K6 C01J 90.3(6) . . ?
Mn05 K6 C01J 54.7(3) . . ?
K1 K6 Mn04 103.9(15) . . ?
K5 K6 Mn04 122.6(15) . . ?
O00R K6 Mn04 33.5(2) . . ?
O00U K6 Mn04 74.1(4) . . ?
O7 K6 Mn04 123.0(6) . . ?
O00Q K6 Mn04 34.8(2) . . ?
K008 K6 Mn04 117.0(5) . . ?
O6 K6 Mn04 61.9(3) . . ?
O10 K6 Mn04 119.7(7) . . ?
Mn05 K6 Mn04 56.1(2) . . ?
C01J K6 Mn04 51.7(2) . . ?
O4 K7 O010 76.07(15) . . ?
O4 K7 O00V 89.92(16) . 2_656 ?
O010 K7 O00V 81.06(16) . 2_656 ?
O4 K7 O00W 134.98(17) . . ?
O010 K7 O00W 127.60(18) . . ?
O00V K7 O00W 62.45(14) 2_656 . ?
O4 K7 O00K 58.05(12) . . ?
O010 K7 O00K 120.35(17) . . ?
O00V K7 O00K 129.76(17) 2_656 . ?
O00W K7 O00K 111.93(16) . . ?
O4 K7 O013 117.03(17) . . ?
O010 K7 O013 112.34(18) . . ?
O00V K7 O013 151.68(18) 2_656 . ?
O00W K7 O013 90.67(16) . . ?
O00K K7 O013 66.37(14) . . ?
O4 K7 K4 120.4(3) . 4_656 ?
O010 K7 K4 53.9(2) . 4_656 ?
O00V K7 K4 55.6(2) 2_656 4_656 ?
O00W K7 K4 74.2(2) . 4_656 ?
O00K K7 K4 173.0(3) . 4_656 ?
O013 K7 K4 111.1(3) . 4_656 ?
O4 K7 O00J 62.90(12) . . ?
O010 K7 O00J 68.53(14) . . ?
O00V K7 O00J 142.78(18) 2_656 . ?
O00W K7 O00J 154.60(19) . . ?
O00K K7 O00J 57.94(11) . . ?
O013 K7 O00J 63.99(14) . . ?
K4 K7 O00J 115.1(2) 4_656 . ?
O4 K7 O00M 71.86(12) . . ?
O010 K7 O00M 129.88(19) . . ?
O00V K7 O00M 61.73(13) 2_656 . ?
O00W K7 O00M 63.93(12) . . ?
O00K K7 O00M 71.30(12) . . ?
O013 K7 O00M 116.25(17) . . ?
K4 K7 O00M 115.2(2) 4_656 . ?
O00J K7 O00M 124.20(15) . . ?
O4 K7 C018 23.54(10) . . ?
O010 K7 C018 69.94(15) . . ?
O00V K7 C018 66.69(14) 2_656 . ?
O00W K7 C018 119.96(17) . . ?
O00K K7 C018 78.63(13) . . ?
O013 K7 C018 140.57(17) . . ?
K4 K7 C018 101.5(2) 4_656 . ?
O00J K7 C018 82.61(13) . . ?
O00M K7 C018 65.20(12) . . ?
O4 K7 K2 112.1(2) . 4_656 ?
O010 K7 K2 49.75(19) . 4_656 ?
O00V K7 K2 49.79(19) 2_656 4_656 ?
O00W K7 K2 77.9(2) . 4_656 ?
O00K K7 K2 169.2(2) . 4_656 ?
O013 K7 K2 119.4(2) . 4_656 ?
K4 K7 K2 8.8(2) 4_656 4_656 ?
O00J K7 K2 115.0(2) . 4_656 ?
O00M K7 K2 111.0(2) . 4_656 ?
C018 K7 K2 92.7(2) . 4_656 ?
O4 K7 Mn06 100.26(13) . . ?
O010 K7 Mn06 118.37(16) . . ?
O00V K7 Mn06 37.37(9) 2_656 . ?
O00W K7 Mn06 36.47(9) . . ?
O00K K7 Mn06 106.29(12) . . ?
O013 K7 Mn06 122.49(15) . . ?
K4 K7 Mn06 80.6(2) 4_656 . ?
O00J K7 Mn06 160.86(14) . . ?
O00M K7 Mn06 37.01(7) . . ?
C018 K7 Mn06 83.50(11) . . ?
K2 K7 Mn06 78.73(18) 4_656 . ?
K5 K008 K6 11.2(4) . . ?
K5 K008 K1 2.4(2) . . ?
K6 K008 K1 13.3(3) . . ?
K5 K008 O012 104.1(4) . . ?
K6 K008 O012 94.7(5) . . ?
K1 K008 O012 104.9(4) . . ?
K5 K008 O00U 58.0(3) . . ?
K6 K008 O00U 46.8(4) . . ?
K1 K008 O00U 59.9(2) . . ?
O012 K008 O00U 55.3(2) . . ?
K5 K008 Mn07 72.4(3) . . ?
K6 K008 Mn07 63.0(4) . . ?
K1 K008 Mn07 73.4(2) . . ?
O012 K008 Mn07 31.70(15) . . ?
O00U K008 Mn07 30.67(11) . . ?
K5 K008 K2 62.1(3) . . ?
K6 K008 K2 63.8(4) . . ?
K1 K008 K2 63.3(2) . . ?
O012 K008 K2 131.3(3) . . ?
O00U K008 K2 81.4(2) . . ?
Mn07 K008 K2 111.9(3) . . ?
O013 K8 O00K 72.99(13) . . ?
O013 K8 O4 123.59(14) . . ?
O00K K8 O4 59.18(10) . . ?
O013 K8 O00W 96.74(15) . . ?
O00K K8 O00W 117.83(13) . . ?
O4 K8 O00W 130.25(13) . . ?
O013 K8 O00J 68.81(13) . . ?
O00K K8 O00J 61.11(11) . . ?
O4 K8 O00J 63.07(10) . . ?
O00W K8 O00J 165.41(14) . . ?
O013 K8 O010 114.75(16) . . ?
O00K K8 O010 119.79(13) . . ?
O4 K8 O010 71.39(12) . . ?
O00W K8 O010 119.89(14) . . ?
O00J K8 O010 67.27(12) . . ?
O013 K8 O00M 124.07(14) . . ?
O00K K8 O00M 73.06(11) . . ?
O4 K8 O00M 69.83(10) . . ?
O00W K8 O00M 63.27(11) . . ?
O00J K8 O00M 125.97(11) . . ?
O010 K8 O00M 120.48(14) . . ?
O013 K8 O00V 153.30(15) . 2_656 ?
O00K K8 O00V 126.63(13) . 2_656 ?
O4 K8 O00V 82.97(12) . 2_656 ?
O00W K8 O00V 59.21(12) . 2_656 ?
O00J K8 O00V 134.32(13) . 2_656 ?
O010 K8 O00V 73.68(12) . 2_656 ?
O00M K8 O00V 58.40(10) . 2_656 ?
O013 K8 K4 113.1(2) . 4_656 ?
O00K K8 K4 169.3(2) . 4_656 ?
O4 K8 K4 110.9(2) . 4_656 ?
O00W K8 K4 71.1(2) . 4_656 ?
O00J K8 K4 111.9(2) . 4_656 ?
O010 K8 K4 50.1(2) . 4_656 ?
O00M K8 K4 108.3(2) . 4_656 ?
O00V K8 K4 51.2(2) 2_656 4_656 ?
O013 K8 C01H 65.17(14) . . ?
O00K K8 C01H 22.66(10) . . ?
O4 K8 C01H 78.38(11) . . ?
O00W K8 C01H 96.69(13) . . ?
O00J K8 C01H 79.36(12) . . ?
O010 K8 C01H 142.34(14) . . ?
O00M K8 C01H 66.33(12) . . ?
O00V K8 C01H 124.73(14) 2_656 . ?
K4 K8 C01H 167.6(2) 4_656 . ?
O013 K8 Mn01 102.79(12) . . ?
O00K K8 Mn01 30.68(8) . . ?
O4 K8 Mn01 30.70(7) . . ?
O00W K8 Mn01 121.47(10) . . ?
O00J K8 Mn01 65.97(7) . . ?
O010 K8 Mn01 100.56(10) . . ?
O00M K8 Mn01 60.02(7) . . ?
O00V K8 Mn01 100.16(10) 2_656 . ?
K4 K8 Mn01 140.5(2) 4_656 . ?
C01H K8 Mn01 47.78(8) . . ?
O013 K8 Mn07 58.31(11) . . ?
O00K K8 Mn07 32.59(8) . . ?
O4 K8 Mn07 65.28(8) . . ?
O00W K8 Mn07 141.98(12) . . ?
O00J K8 Mn07 31.05(7) . . ?
O010 K8 Mn07 97.52(10) . . ?
O00M K8 Mn07 104.97(8) . . ?
O00V K8 Mn07 148.12(10) 2_656 . ?
K4 K8 Mn07 142.4(2) 4_656 . ?
C01H K8 Mn07 48.40(9) . . ?
Mn01 K8 Mn07 50.43(3) . . ?
K3 K9 O8 89.8(13) . . ?
K3 K9 O10 90.1(13) . . ?
O8 K9 O10 29.7(6) . . ?
K3 K9 K1 80.8(11) . . ?
O8 K9 K1 68.7(6) . . ?
O10 K9 K1 39.7(5) . . ?
K3 K9 K6 76.1(11) . . ?
O8 K9 K6 74.1(7) . . ?
O10 K9 K6 45.8(5) . . ?
K1 K9 K6 7.0(2) . . ?
K3 K9 K5 78.8(11) . . ?
O8 K9 K5 66.6(6) . . ?
O10 K9 K5 38.0(5) . . ?
K1 K9 K5 2.94(10) . . ?
K6 K9 K5 7.83(19) . . ?
O00X Na0A O00T 121.53(17) . . ?
O00X Na0A O00L 84.16(14) . . ?
O00T Na0A O00L 149.17(16) . . ?
O00X Na0A O00T 122.71(16) . 7_666 ?
O00T Na0A O00T 89.79(14) . 7_666 ?
O00L Na0A O00T 89.23(14) . 7_666 ?
O00X Na0A O1 81.56(13) . . ?
O00T Na0A O1 92.01(13) . . ?
O00L Na0A O1 74.00(12) . . ?
O00T Na0A O1 149.45(16) 7_666 . ?
O00X Na0A O3 143.41(13) . . ?
O00T Na0A O3 83.46(13) . . ?
O00L Na0A O3 66.08(12) . . ?
O00T Na0A O3 79.49(13) 7_666 . ?
O1 Na0A O3 70.45(11) . . ?
O00X Na0A Mn02 69.39(9) . . ?
O00T Na0A Mn02 128.64(11) . . ?
O00L Na0A Mn02 39.96(9) . . ?
O00T Na0A Mn02 128.78(11) 7_666 . ?
O1 Na0A Mn02 37.10(8) . . ?
O3 Na0A Mn02 74.08(8) . . ?
O00X Na0A Na0A 138.63(13) . 7_666 ?
O00T Na0A Na0A 45.13(10) . 7_666 ?
O00L Na0A Na0A 126.45(14) . 7_666 ?
O00T Na0A Na0A 44.66(9) 7_666 7_666 ?
O1 Na0A Na0A 129.42(13) . 7_666 ?
O3 Na0A Na0A 77.92(10) . 7_666 ?
Mn02 Na0A Na0A 151.97(11) . 7_666 ?
O00X Na0A Mn04 116.35(11) . . ?
O00T Na0A Mn04 117.23(13) . . ?
O00L Na0A Mn04 32.95(9) . . ?
O00T Na0A Mn04 78.12(11) 7_666 . ?
O1 Na0A Mn04 73.99(9) . . ?
O3 Na0A Mn04 33.88(7) . . ?
Mn02 Na0A Mn04 55.78(3) . . ?
Na0A Na0A Mn04 100.12(9) 7_666 . ?
O00X Na0A Mn03 116.70(11) . . ?
O00T Na0A Mn03 78.22(10) . . ?
O00L Na0A Mn03 74.59(10) . . ?
O00T Na0A Mn03 115.93(12) 7_666 . ?
O1 Na0A Mn03 35.50(8) . . ?
O3 Na0A Mn03 37.01(7) . . ?
Mn02 Na0A Mn03 56.14(3) . . ?
Na0A Na0A Mn03 99.58(8) 7_666 . ?
Mn04 Na0A Mn03 55.07(3) . . ?
O00Y Na09 O00I 120.72(15) . . ?
O00Y Na09 O00I 121.34(16) . 5_666 ?
O00I Na09 O00I 91.17(12) . 5_666 ?
O00Y Na09 O00H 84.89(15) . . ?
O00I Na09 O00H 88.87(13) . . ?
O00I Na09 O00H 148.52(13) 5_666 . ?
O00Y Na09 O00O 84.18(14) . . ?
O00I Na09 O00O 150.66(13) . . ?
O00I Na09 O00O 87.59(13) 5_666 . ?
O00H Na09 O00O 77.43(12) . . ?
O00Y Na09 O2 144.78(15) . . ?
O00I Na09 O2 81.40(11) . . ?
O00I Na09 O2 81.56(11) 5_666 . ?
O00H Na09 O2 67.33(11) . . ?
O00O Na09 O2 69.42(12) . . ?
O00Y Na09 Mn05 68.99(11) . . ?
O00I Na09 Mn05 129.80(10) . . ?
O00I Na09 Mn05 127.83(10) 5_666 . ?
O00H Na09 Mn05 41.09(9) . . ?
O00O Na09 Mn05 40.50(9) . . ?
O2 Na09 Mn05 75.81(8) . . ?
O00Y Na09 Na09 137.44(14) . 5_666 ?
O00I Na09 Na09 45.67(9) . 5_666 ?
O00I Na09 Na09 45.49(9) 5_666 5_666 ?
O00H Na09 Na09 126.59(12) . 5_666 ?
O00O Na09 Na09 126.28(13) . 5_666 ?
O2 Na09 Na09 77.78(10) . 5_666 ?
Mn05 Na09 Na09 153.56(9) . 5_666 ?
O00Y Na09 Mn02 116.41(12) . . ?
O00I Na09 Mn02 118.26(10) . . ?
O00I Na09 Mn02 77.82(9) 5_666 . ?
O00H Na09 Mn02 74.53(8) . . ?
O00O Na09 Mn02 33.14(9) . . ?
O2 Na09 Mn02 37.12(7) . . ?
Mn05 Na09 Mn02 56.05(3) . . ?
Na09 Na09 Mn02 100.77(7) 5_666 . ?
O00Y Na09 Mn01 117.14(13) . . ?
O00I Na09 Mn01 79.33(9) . . ?
O00I Na09 Mn01 116.29(10) 5_666 . ?
O00H Na09 Mn01 33.16(8) . . ?
O00O Na09 Mn01 75.04(9) . . ?
O2 Na09 Mn01 34.81(7) . . ?
Mn05 Na09 Mn01 56.80(3) . . ?
Na09 Na09 Mn01 100.65(7) 5_666 . ?
Mn02 Na09 Mn01 54.72(3) . . ?
C016 O1 Mn02 119.1(3) . . ?
C016 O1 Mn03 116.7(3) . . ?
Mn02 O1 Mn03 103.80(14) . . ?
C016 O1 Na0A 116.9(3) . . ?
Mn02 O1 Na0A 94.84(13) . . ?
Mn03 O1 Na0A 102.04(14) . . ?
C01E O00H Mn01 119.8(3) . . ?
C01E O00H Mn05 115.6(3) . . ?
Mn01 O00H Mn05 102.61(13) . . ?
C01E O00H Na09 118.2(3) . . ?
Mn01 O00H Na09 104.58(14) . . ?
Mn05 O00H Na09 91.40(12) . . ?
Na09 O00I Na09 88.83(12) . 5_666 ?
C019 O00J Mn07 119.3(3) . . ?
C019 O00J Mn03 116.5(3) . . ?
Mn07 O00J Mn03 104.62(14) . . ?
C019 O00J K8 116.0(3) . . ?
Mn07 O00J K8 99.51(13) . . ?
Mn03 O00J K8 97.49(13) . . ?
C019 O00J K7 115.9(3) . . ?
Mn07 O00J K7 103.83(14) . . ?
Mn03 O00J K7 92.84(14) . . ?
K8 O00J K7 5.62(9) . . ?
C01H O00K Mn01 118.9(3) . . ?
C01H O00K Mn07 115.6(3) . . ?
Mn01 O00K Mn07 104.68(15) . . ?
C01H O00K K8 110.1(3) . . ?
Mn01 O00K K8 103.82(15) . . ?
Mn07 O00K K8 101.94(13) . . ?
C01H O00K K7 113.1(3) . . ?
Mn01 O00K K7 98.96(16) . . ?
Mn07 O00K K7 103.31(14) . . ?
K8 O00K K7 4.86(10) . . ?
C01O O00L Mn04 118.6(3) . . ?
C01O O00L Mn02 117.6(3) . . ?
Mn04 O00L Mn02 101.74(15) . . ?
C01O O00L Na0A 115.2(3) . . ?
Mn04 O00L Na0A 106.71(15) . . ?
Mn02 O00L Na0A 93.51(14) . . ?
C015 O00M Mn06 133.3(3) . . ?
C015 O00M K7 136.7(3) . . ?
Mn06 O00M K7 87.36(12) . . ?
C015 O00M K8 135.5(3) . . ?
Mn06 O00M K8 89.92(11) . . ?
K7 O00M K8 5.68(8) . . ?
C01D O00N Mn02 125.1(3) . . ?
C01I O00O Mn02 119.1(3) . . ?
C01I O00O Mn05 117.3(3) . . ?
Mn02 O00O Mn05 101.98(14) . . ?
C01I O00O Na09 118.4(3) . . ?
Mn02 O00O Na09 104.04(15) . . ?
Mn05 O00O Na09 91.54(13) . . ?
C01A O00P Mn03 122.2(3) . . ?
C01M O00Q Mn04 118.0(3) . . ?
C01M O00Q Mn07 115.7(3) . . ?
Mn04 O00Q Mn07 104.63(16) . . ?
C01M O00Q K6 120.3(5) . . ?
Mn04 O00Q K6 96.7(4) . . ?
Mn07 O00Q K6 98.0(4) . . ?
C01M O00Q K5 107.5(3) . . ?
Mn04 O00Q K5 106.2(2) . . ?
Mn07 O00Q K5 103.62(19) . . ?
K6 O00Q K5 13.0(3) . . ?
C01M O00Q K1 109.7(3) . . ?
Mn04 O00Q K1 97.54(17) . . ?
Mn07 O00Q K1 109.71(16) . . ?
K6 O00Q K1 12.5(3) . . ?
K5 O00Q K1 9.30(12) . . ?
C01J O00R Mn04 120.2(3) . . ?
C01J O00R Mn05 116.1(3) . . ?
Mn04 O00R Mn05 102.27(15) . . ?
C01J O00R K6 117.4(5) . . ?
Mn04 O00R K6 103.4(4) . . ?
Mn05 O00R K6 93.1(4) . . ?
C01J O00R K1 109.0(3) . . ?
Mn04 O00R K1 101.97(17) . . ?
Mn05 O00R K1 105.63(17) . . ?
K6 O00R K1 12.6(4) . . ?
C01J O00R K5 115.9(3) . . ?
Mn04 O00R K5 99.77(17) . . ?
Mn05 O00R K5 99.36(18) . . ?
K6 O00R K5 6.6(4) . . ?
K1 O00R K5 7.44(14) . . ?
Mn05 O00S Mn02 92.53(14) . . ?
Mn05 O00S Mn04 90.83(12) . . ?
Mn02 O00S Mn04 90.59(13) . . ?
Mn05 O00S Mn07 90.63(14) . . ?
Mn02 O00S Mn07 176.81(18) . . ?
Mn04 O00S Mn07 89.81(12) . . ?
Mn05 O00S Mn01 91.51(12) . . ?
Mn02 O00S Mn01 90.67(13) . . ?
Mn04 O00S Mn01 177.29(18) . . ?
Mn07 O00S Mn01 88.80(12) . . ?
Mn05 O00S Mn03 177.70(19) . . ?
Mn02 O00S Mn03 89.72(13) . . ?
Mn04 O00S Mn03 89.60(11) . . ?
Mn07 O00S Mn03 87.12(12) . . ?
Mn01 O00S Mn03 88.01(12) . . ?
Na0A O00T Na0A 90.21(14) . 7_666 ?
C01N O00U Mn07 119.0(4) . . ?
C01N O00U Mn05 116.0(3) . . ?
Mn07 O00U Mn05 102.96(15) . . ?
C01N O00U K6 119.8(4) . . ?
Mn07 O00U K6 103.7(3) . . ?
Mn05 O00U K6 90.7(4) . . ?
C01N O00U K5 115.3(3) . . ?
Mn07 O00U K5 100.38(17) . . ?
Mn05 O00U K5 100.39(18) . . ?
K6 O00U K5 9.7(4) . . ?
C01N O00U K1 120.3(3) . . ?
Mn07 O00U K1 101.54(15) . . ?
Mn05 O00U K1 92.65(15) . . ?
K6 O00U K1 2.6(4) . . ?
K5 O00U K1 7.78(12) . . ?
C01N O00U K008 90.3(3) . . ?
Mn07 O00U K008 85.9(2) . . ?
Mn05 O00U K008 141.4(2) . . ?
K6 O00U K008 50.8(4) . . ?
K5 O00U K008 41.1(2) . . ?
K1 O00U K008 48.8(2) . . ?
Mn06 O00V K4 122.5(3) . 3_455 ?
Mn06 O00V K2 132.8(3) . 3_455 ?
K4 O00V K2 15.9(2) 3_455 3_455 ?
Mn06 O00V K7 92.23(15) . 2_656 ?
K4 O00V K7 65.5(3) 3_455 2_656 ?
K2 O00V K7 79.3(3) 3_455 2_656 ?
Mn06 O00V K8 89.29(13) . 2_656 ?
K4 O00V K8 66.6(3) 3_455 2_656 ?
K2 O00V K8 80.7(2) 3_455 2_656 ?
K7 O00V K8 3.03(10) 2_656 2_656 ?
C01X O00W Mn06 130.3(4) . . ?
C01X O00W K7 119.5(4) . . ?
Mn06 O00W K7 92.72(15) . . ?
C01X O00W K8 119.1(4) . . ?
Mn06 O00W K8 96.83(14) . . ?
K7 O00W K8 6.17(9) . . ?
C01D O00X Na0A 135.5(3) . . ?
C01R O00Y Na09 136.1(4) . . ?
C01R O00Z Mn05 125.6(4) . . ?
C014 O2 Mn01 118.6(3) . . ?
C014 O2 Mn02 115.6(3) . . ?
Mn01 O2 Mn02 102.07(14) . . ?
C014 O2 Na09 123.3(2) . . ?
Mn01 O2 Na09 97.69(13) . . ?
Mn02 O2 Na09 94.99(12) . . ?
C01X O01C K3 119.5(5) . 4_656 ?
C01B O3 Mn04 118.3(3) . . ?
C01B O3 Mn03 114.7(3) . . ?
Mn04 O3 Mn03 104.97(13) . . ?
C01B O3 Na0A 123.8(3) . . ?
Mn04 O3 Na0A 97.02(13) . . ?
Mn03 O3 Na0A 93.90(12) . . ?
C018 O4 Mn01 119.9(3) . . ?
C018 O4 Mn03 115.6(3) . . ?
Mn01 O4 Mn03 104.97(14) . . ?
C018 O4 K7 107.4(3) . . ?
Mn01 O4 K7 106.76(15) . . ?
Mn03 O4 K7 100.14(14) . . ?
C018 O4 K8 113.0(2) . . ?
Mn01 O4 K8 101.63(13) . . ?
Mn03 O4 K8 98.87(12) . . ?
K7 O4 K8 5.96(9) . . ?
C015 O5 Mn01 130.3(3) . . ?
C1 O6 K1 138.9(5) . . ?
C1 O6 K5 139.1(5) . . ?
K1 O6 K5 6.53(14) . . ?
C1 O6 K6 130.0(5) . . ?
K1 O6 K6 8.9(3) . . ?
K5 O6 K6 11.5(3) . . ?
K6 O7 K1 13.6(3) . . ?
K6 O7 K3 113.9(5) . . ?
K1 O7 K3 102.8(3) . . ?
K6 O7 K2 111.3(5) . . ?
K1 O7 K2 107.2(3) . . ?
K3 O7 K2 100.0(3) . . ?
K6 O7 K4 126.4(5) . . ?
K1 O7 K4 123.0(3) . . ?
K3 O7 K4 95.3(3) . . ?
K2 O7 K4 15.8(2) . . ?
K6 O7 K5 12.5(3) . . ?
K1 O7 K5 9.14(13) . . ?
K3 O7 K5 110.8(3) . . ?
K2 O7 K5 100.8(3) . . ?
K4 O7 K5 116.4(3) . . ?
O10 O8 K9 80.1(15) . . ?
O10 O8 K3 81.3(13) . . ?
K9 O8 K3 25.4(5) . . ?
O10 O8 K2 143.5(16) . 2_756 ?
K9 O8 K2 136.0(9) . 2_756 ?
K3 O8 K2 127.7(8) . 2_756 ?
O8 O10 K1 161.3(16) . . ?
O8 O10 K9 70.3(14) . . ?
K1 O10 K9 98.4(8) . . ?
O8 O10 K5 161.3(18) . . ?
K1 O10 K5 8.01(15) . . ?
K9 O10 K5 105.4(8) . . ?
O8 O10 K3 71.8(12) . . ?
K1 O10 K3 91.7(6) . . ?
K9 O10 K3 24.3(5) . . ?
K5 O10 K3 96.7(6) . . ?
O8 O10 K6 155.7(16) . . ?
K1 O10 K6 5.7(3) . . ?
K9 O10 K6 95.6(8) . . ?
K5 O10 K6 9.9(3) . . ?
K3 O10 K6 87.2(6) . . ?
C01A O010 K4 142.8(5) . 4_656 ?
C01A O010 K7 146.7(4) . . ?
K4 O010 K7 67.7(3) 4_656 . ?
C01A O010 K2 127.6(4) . 4_656 ?
K4 O010 K2 15.9(3) 4_656 4_656 ?
K7 O010 K2 80.6(3) . 4_656 ?
C01A O010 K8 146.0(4) . . ?
K4 O010 K8 69.7(3) 4_656 . ?
K7 O010 K8 4.57(10) . . ?
K2 O010 K8 83.2(2) 4_656 . ?
C1 O011 Mn04 128.9(5) . . ?
C01S O012 Mn07 125.3(4) . . ?
C01S O012 K008 131.2(4) . . ?
Mn07 O012 K008 103.1(3) . . ?
C01S O013 K8 143.3(4) . . ?
C01S O013 K7 143.8(4) . . ?
K8 O013 K7 2.33(10) . . ?
O6 C1 O011 123.7(7) . . ?
O6 C1 C5 118.3(9) . . ?
O011 C1 C5 117.9(9) . . ?
O010 C01A O00P 123.3(5) . . ?
O010 C01A C027 121.2(6) . . ?
O00P C01A C027 115.5(6) . . ?
O3 C01B C01K 114.9(4) . . ?
O00X C01D O00N 124.6(5) . . ?
O00X C01D C024 119.2(6) . . ?
O00N C01D C024 116.2(6) . . ?
O00H C01E C01L 113.8(4) . . ?
C3 C01F C02B 98.8(9) . . ?
C3 C01F C017 119.0(8) . . ?
C02B C01F C017 117.2(6) . . ?
O00K C01H C01L 113.9(4) . . ?
O00K C01H K8 47.3(2) . . ?
C01L C01H K8 161.1(3) . . ?
O00O C01I C01P 115.7(4) . . ?
O00R C01J C01P 114.7(4) . . ?
O00R C01J K6 39.9(3) . . ?
C01P C01J K6 154.3(4) . . ?
O00R C01J K1 47.6(3) . . ?
C01P C01J K1 162.0(3) . . ?
K6 C01J K1 10.4(3) . . ?
C01B C01K C01M 111.8(4) . . ?
C01B C01K C019 111.4(4) . . ?
C01M C01K C019 110.5(4) . . ?
C01B C01K C01V 108.2(4) . . ?
C01M C01K C01V 107.6(4) . . ?
C019 C01K C01V 107.2(4) . . ?
C01N C01L C01H 111.3(4) . . ?
C01N C01L C01E 113.0(5) . . ?
C01H C01L C01E 109.9(4) . . ?
C01N C01L C01T 107.9(5) . . ?
C01H C01L C01T 106.1(5) . . ?
C01E C01L C01T 108.3(4) . . ?
O00Q C01M C01K 113.9(4) . . ?
O00Q C01M K5 49.2(2) . . ?
C01K C01M K5 163.0(3) . . ?
O00Q C01M K6 39.1(3) . . ?
C01K C01M K6 153.0(4) . . ?
K5 C01M K6 10.2(2) . . ?
O00U C01N C01L 115.6(4) . . ?
O00U C01N K6 39.0(3) . . ?
C01L C01N K6 153.5(4) . . ?
O00L C01O C01P 113.6(4) . . ?
C01J C01P C01O 110.6(5) . . ?
C01J C01P C01I 112.2(5) . . ?
C01O C01P C01I 110.9(5) . . ?
C01J C01P C01U 108.5(5) . . ?
C01O C01P C01U 108.8(4) . . ?
C01I C01P C01U 105.7(4) . . ?
O00Y C01R O00Z 124.7(5) . . ?
O00Y C01R C022 120.8(6) . . ?
O00Z C01R C022 114.5(6) . . ?
O013 C01S O012 125.1(5) . . ?
O013 C01S C01Y 119.9(7) . . ?
O012 C01S C01Y 115.0(6) . . ?
C021 C01T C01L 118.9(6) . . ?
C02A C01U C11 107.9(19) . . ?
C02A C01U C01P 119.6(6) . . ?
C11 C01U C01P 115.6(19) . . ?
C6 C01V C7 87.6(9) . . ?
C6 C01V C01K 121.3(8) . . ?
C7 C01V C01K 120.1(7) . . ?
C015 C01W C9 103.5(10) . . ?
O00W C01X O01C 124.8(6) . . ?
O00W C01X C028 117.8(7) . . ?
O01C C01X C028 117.4(7) . . ?
O00W C01X K4 81.9(4) . 4_656 ?
O01C C01X K4 95.0(5) . 4_656 ?
C028 C01X K4 93.9(5) . 4_656 ?
C01S C01Y C029 115.5(8) . . ?
C027 C4 K2 109(2) . 4_656 ?
C10 C5 C1 120(3) . . ?
C01V C6 C7 48.6(7) . . ?
C01V C7 C6 43.8(6) . . ?
O2 C014 C017 114.4(4) . . ?
O00M C015 O5 124.3(4) . . ?
O00M C015 C01W 120.3(4) . . ?
O5 C015 C01W 115.4(4) . . ?
O1 C016 C017 115.0(4) . . ?
C016 C017 C018 111.9(4) . . ?
C016 C017 C014 111.2(4) . . ?
C018 C017 C014 110.4(4) . . ?
C016 C017 C01F 108.4(4) . . ?
C018 C017 C01F 107.2(4) . . ?
C014 C017 C01F 107.5(4) . . ?
O4 C018 C017 113.8(4) . . ?
O4 C018 K7 49.1(2) . . ?
C017 C018 K7 162.7(3) . . ?
O00J C019 C01K 114.7(4) . . ?
C026 C022 C01R 111.0(7) . . ?
C01D C024 C8 107.6(11) . . ?
C4 C027 C01A 119.7(18) . . ?
C2 C028 C01X 121.8(14) . . ?

loop_
_geom_bond_atom_site_label_1
_geom_bond_atom_site_label_2
_geom_bond_distance
_geom_bond_site_symmetry_2
_geom_bond_publ_flag
Mn01 O4 1.937(3) . ?
Mn01 O00H 1.949(3) . ?
Mn01 O00K 1.953(4) . ?
Mn01 O2 1.987(3) . ?
Mn01 O5 2.162(3) . ?
Mn01 O00S 2.273(3) . ?
Mn01 Mn02 3.1679(9) . ?
Mn01 Mn07 3.1798(10) . ?
Mn01 Mn05 3.1901(10) . ?
Mn01 Mn03 3.1978(9) . ?
Mn01 Na09 3.4484(18) . ?
Mn01 K8 3.717(2) . ?
Mn02 O00O 1.941(3) . ?
Mn02 O1 1.962(3) . ?
Mn02 O00N 2.074(4) . ?
Mn02 O00L 2.086(4) . ?
Mn02 O2 2.087(3) . ?
Mn02 O00S 2.180(4) . ?
Mn02 Mn05 3.1501(10) . ?
Mn02 Mn04 3.1545(10) . ?
Mn02 Mn03 3.1829(9) . ?
Mn02 Na0A 3.2413(18) . ?
Mn02 Na09 3.4451(18) . ?
Mn03 O00J 2.047(3) . ?
Mn03 O1 2.081(3) . ?
Mn03 O4 2.093(3) . ?
Mn03 O00P 2.106(4) . ?
Mn03 O3 2.115(3) . ?
Mn03 O00S 2.330(3) . ?
Mn03 Mn07 3.1711(10) . ?
Mn03 Mn04 3.2325(10) . ?
Mn03 Na0A 3.505(2) . ?
Mn03 K7 3.701(4) . ?
Mn04 O00R 1.942(4) . ?
Mn04 O3 1.959(3) . ?
Mn04 O00Q 1.970(4) . ?
Mn04 O00L 1.980(4) . ?
Mn04 O011 2.144(4) . ?
Mn04 O00S 2.257(3) . ?
Mn04 Mn05 3.1603(9) . ?
Mn04 Mn07 3.1973(10) . ?
Mn04 K6 3.425(14) . ?
Mn04 Na0A 3.487(2) . ?
Mn05 O00Z 2.050(4) . ?
Mn05 O00U 2.092(4) . ?
Mn05 O00O 2.111(4) . ?
Mn05 O00R 2.115(4) . ?
Mn05 O00H 2.136(3) . ?
Mn05 O00S 2.179(3) . ?
Mn05 Mn07 3.1652(10) . ?
Mn05 Na09 3.2487(19) . ?
Mn05 K6 3.290(16) . ?
Mn06 O00W 2.163(4) . ?
Mn06 O00W 2.163(4) 2_656 ?
Mn06 O00M 2.190(3) . ?
Mn06 O00M 2.190(3) 2_656 ?
Mn06 O00V 2.208(4) 2_656 ?
Mn06 O00V 2.208(4) . ?
Mn06 K7 3.634(4) 2_656 ?
Mn06 K7 3.634(4) . ?
Mn06 K8 3.754(2) . ?
Mn06 K8 3.754(2) 2_656 ?
Mn07 O00U 1.952(4) . ?
Mn07 O00J 1.960(3) . ?
Mn07 O012 2.059(4) . ?
Mn07 O00K 2.063(4) . ?
Mn07 O00Q 2.070(4) . ?
Mn07 O00S 2.272(4) . ?
Mn07 K6 3.528(15) . ?
Mn07 K8 3.747(2) . ?
K1 K6 0.625(15) . ?
K1 O7 2.646(7) . ?
K1 O00R 2.686(6) . ?
K1 O6 2.698(9) . ?
K1 O10 2.712(18) . ?
K1 K008 2.715(11) . ?
K1 O00Q 2.797(5) . ?
K1 O00U 3.125(5) . ?
K1 C01J 3.438(8) . ?
K2 K4 0.754(12) . ?
K2 O7 2.728(11) . ?
K2 O010 2.743(11) 4_646 ?
K2 O00V 2.756(10) 3_545 ?
K2 O8 3.00(2) 2_756 ?
K2 C4 3.18(4) 4_646 ?
K2 K7 3.545(11) 4_646 ?
K2 K8 3.776(11) 4_646 ?
K2 K3 4.171(14) . ?
K2 K5 4.244(11) . ?
K2 K6 4.344(16) . ?
K3 K9 1.28(2) . ?
K3 O7 2.718(12) . ?
K3 O01C 2.788(11) 4_646 ?
K3 O8 3.00(2) . ?
K3 O10 3.12(2) . ?
K3 K4 4.050(14) . ?
K3 K6 4.402(17) . ?
K3 K5 4.524(11) . ?
K4 O010 2.599(11) 4_646 ?
K4 O00V 2.698(11) 3_545 ?
K4 O7 2.762(11) . ?
K4 K7 2.978(11) 4_646 ?
K4 K8 3.179(11) 4_646 ?
K4 C01X 3.447(13) 4_646 ?
K4 K5 4.710(12) . ?
K4 K6 4.729(17) . ?
K5 K6 0.626(15) . ?
K5 K008 2.275(12) . ?
K5 O00Q 2.746(6) . ?
K5 O7 2.779(8) . ?
K5 O10 2.934(19) . ?
K5 O00U 2.937(7) . ?
K5 O00R 2.953(7) . ?
K5 O6 3.013(10) . ?
K5 C01M 3.461(7) . ?
K6 O00R 2.407(16) . ?
K6 O00U 2.513(16) . ?
K6 O7 2.533(15) . ?
K6 O00Q 2.583(14) . ?
K6 K008 2.674(19) . ?
K6 O6 3.130(17) . ?
K6 O10 3.26(2) . ?
K6 C01J 3.328(17) . ?
K7 O4 2.706(5) . ?
K7 O010 2.741(6) . ?
K7 O00V 2.802(6) 2_656 ?
K7 O00W 2.820(5) . ?
K7 O00K 2.917(5) . ?
K7 O013 2.953(6) . ?
K7 O00J 2.983(5) . ?
K7 O00M 3.003(5) . ?
K7 C018 3.418(6) . ?
K008 O012 2.780(11) . ?
K008 O00U 3.421(11) . ?
K8 O013 2.672(5) . ?
K8 O00K 2.730(4) . ?
K8 O4 2.806(4) . ?
K8 O00W 2.822(4) . ?
K8 O00J 2.886(4) . ?
K8 O010 2.943(5) . ?
K8 O00M 3.052(4) . ?
K8 O00V 3.063(5) 2_656 ?
K8 C01H 3.491(6) . ?
K9 O8 2.71(3) . ?
K9 O10 2.84(3) . ?
Na0A O00X 2.350(4) . ?
Na0A O00T 2.350(4) . ?
Na0A O00L 2.357(4) . ?
Na0A O00T 2.369(4) 7_666 ?
Na0A O1 2.420(3) . ?
Na0A O3 2.655(4) . ?
Na0A Na0A 3.344(4) 7_666 ?
Na09 O00Y 2.319(4) . ?
Na09 O00I 2.382(4) . ?
Na09 O00I 2.389(4) 5_666 ?
Na09 O00H 2.396(4) . ?
Na09 O00O 2.414(4) . ?
Na09 O2 2.566(3) . ?
Na09 Na09 3.339(4) 5_666 ?
O1 C016 1.424(6) . ?
O00H C01E 1.436(5) . ?
O00J C019 1.423(5) . ?
O00K C01H 1.432(6) . ?
O00L C01O 1.432(6) . ?
O00M C015 1.246(5) . ?
O00N C01D 1.299(6) . ?
O00O C01I 1.431(6) . ?
O00P C01A 1.282(6) . ?
O00Q C01M 1.438(6) . ?
O00R C01J 1.443(6) . ?
O00U C01N 1.441(6) . ?
O00W C01X 1.261(7) . ?
O00X C01D 1.224(6) . ?
O00Y C01R 1.229(7) . ?
O00Z C01R 1.285(7) . ?
O2 C014 1.423(5) . ?
O01C C01X 1.263(8) . ?
O3 C01B 1.429(5) . ?
O4 C018 1.431(6) . ?
O5 C015 1.272(5) . ?
O6 C1 1.250(11) . ?
O8 O10 1.43(3) . ?
O010 C01A 1.220(7) . ?
O011 C1 1.272(9) . ?
O012 C01S 1.283(8) . ?
O013 C01S 1.217(8) . ?
C1 C5 1.570(16) . ?
C2 C028 1.32(2) . ?
C01A C027 1.493(8) . ?
C01B C01K 1.521(7) . ?
C01D C024 1.504(10) . ?
C01E C01L 1.539(7) . ?
C01F C3 1.460(19) . ?
C01F C02B 1.532(13) . ?
C01F C017 1.553(7) . ?
C01H C01L 1.533(8) . ?
C01I C01P 1.542(8) . ?
C01J C01P 1.519(8) . ?
C01K C01M 1.521(7) . ?
C01K C019 1.547(7) . ?
C01K C01V 1.558(7) . ?
C01L C01N 1.517(8) . ?
C01L C01T 1.555(7) . ?
C01O C01P 1.522(7) . ?
C01P C01U 1.560(7) . ?
C01R C022 1.539(8) . ?
C01S C01Y 1.517(9) . ?
C01T C021 1.496(10) . ?
C01U C02A 1.497(10) . ?
C01U C11 1.56(5) . ?
C01V C6 1.344(16) . ?
C01V C7 1.457(13) . ?
C01W C015 1.509(7) . ?
C01W C9 1.68(3) . ?
C01X C028 1.514(12) . ?
C01Y C029 1.527(15) . ?
C4 C027 1.32(4) . ?
C5 C10 1.34(5) . ?
C6 C7 1.94(2) . ?
C8 C024 1.62(3) . ?
C014 C017 1.542(6) . ?
C016 C017 1.529(6) . ?
C017 C018 1.542(7) . ?
C022 C026 1.499(12) . ?
